data_1550766
loop_
_publ_author_name
'J\;edrzejewska, Hanna'
'Szumna, Agnieszka'

_publ_section_title
;
 Peptide-based capsules with chirality-controlled functionalized interiors
 -- rational design and amplification from dynamic combinatorial libraries
;
_journal_name_full 'Chemical Science'
_journal_paper_doi 10.1039/C8SC05455J
_journal_year 2019
_chemical_formula_sum 'C101 H126.5 Cl1.5 N20 O20.5'
_chemical_formula_weight 2001.89
_space_group_crystal_system monoclinic
_space_group_IT_number 5
_space_group_name_Hall 'C 2y'
_space_group_name_H-M_alt 'C 1 2 1'
_symmetry_space_group_name_Hall 'C 2y'
_symmetry_space_group_name_H-M 'C 1 2 1'
_atom_sites_solution_hydrogens geom
_audit_creation_method SHELXL-2018/3
_audit_update_record
;
2018-12-05 deposited with the CCDC.    2019-03-14 downloaded from the CCDC.
;
_cell_angle_alpha 90
_cell_angle_beta 101.50
_cell_angle_gamma 90
_cell_formula_units_Z 8
_cell_length_a 36.060
_cell_length_b 35.480
_cell_length_c 22.490
_cell_measurement_reflns_used 9846
_cell_measurement_temperature 173(2)
_cell_measurement_theta_max 24.72
_cell_measurement_theta_min 1.08
_cell_volume 28196.259
_computing_structure_refinement 'SHELXL-2018/3 (Sheldrick, 2018)'
_diffrn_ambient_temperature 173(2)
_diffrn_measured_fraction_theta_full 0.878
_diffrn_measured_fraction_theta_max 0.878
_diffrn_measurement_device_type synchrotron
_diffrn_radiation_type synchrotron
_diffrn_radiation_wavelength 0.800
_diffrn_reflns_av_R_equivalents 0.0979
_diffrn_reflns_av_unetI/netI 0.0927
_diffrn_reflns_Laue_measured_fraction_full 0.878
_diffrn_reflns_Laue_measured_fraction_max 0.878
_diffrn_reflns_limit_h_max 36
_diffrn_reflns_limit_h_min -36
_diffrn_reflns_limit_k_max 34
_diffrn_reflns_limit_k_min -36
_diffrn_reflns_limit_l_max 23
_diffrn_reflns_limit_l_min -23
_diffrn_reflns_number 91523
_diffrn_reflns_point_group_measured_fraction_full 0.850
_diffrn_reflns_point_group_measured_fraction_max 0.850
_diffrn_reflns_theta_full 24.931
_diffrn_reflns_theta_max 24.931
_diffrn_reflns_theta_min 0.915
_diffrn_source 'fine-focus sealed tube'
_exptl_absorpt_coefficient_mu 0.127
_exptl_crystal_colour 'pale yellow'
_exptl_crystal_density_diffrn 0.943
_exptl_crystal_description prism
_exptl_crystal_F_000 8496
_refine_diff_density_max 0.392
_refine_diff_density_min -0.353
_refine_diff_density_rms 0.063
_refine_ls_abs_structure_details
;
 Flack x determined using 7702 quotients [(I+)-(I-)]/[(I+)+(I-)]
 (Parsons, Flack and Wagner, Acta Cryst. B69 (2013) 249-259).
;
_refine_ls_abs_structure_Flack 0.39(13)
_refine_ls_extinction_method none
_refine_ls_goodness_of_fit_ref 1.139
_refine_ls_hydrogen_treatment constr
_refine_ls_matrix_type full
_refine_ls_number_parameters 2465
_refine_ls_number_reflns 29386
_refine_ls_number_restraints 2677
_refine_ls_restrained_S_all 1.194
_refine_ls_R_factor_all 0.1194
_refine_ls_R_factor_gt 0.0986
_refine_ls_shift/su_max 0.055
_refine_ls_shift/su_mean 0.001
_refine_ls_structure_factor_coef Fsqd
_refine_ls_weighting_details 'w=1/[\s^2^(Fo^2^)+(0.2000P)^2^] where P=(Fo^2^+2Fc^2^)/3'
_refine_ls_weighting_scheme calc
_refine_ls_wR_factor_gt 0.2692
_refine_ls_wR_factor_ref 0.3023
_reflns_Friedel_coverage 0.898
_reflns_Friedel_fraction_full 0.821
_reflns_Friedel_fraction_max 0.821
_reflns_number_gt 21504
_reflns_number_total 29386
_reflns_threshold_expression 'I > 2\s(I)'
_cod_data_source_file c8sc05455j2.cif
_cod_data_source_block hj782
_cod_depositor_comments
;

2019-08-19
Z value and formula fixed to values more according to usual
chemical conventions.                 miguel
;
_cod_original_formula_sum 'C202 H253 Cl3 N40 O41'
_cod_original_formula_weight 4003.78
_cod_original_formula_units_Z 4
_cod_original_cell_volume 28196.3
_cod_database_code 1550766
_shelx_shelxl_version_number 2018/3
_shelx_space_group_comment
;
The symmetry employed for this shelxl refinement is uniquely defined
by the following loop, which should always be used as a source of
symmetry information in preference to the above space-group names.
They are only intended as comments.
;

loop_
_space_group_symop_operation_xyz
'x, y, z'
'-x, y, -z'
'x+1/2, y+1/2, z'
'-x+1/2, y+1/2, -z'

loop_
_atom_site_label
_atom_site_type_symbol
_atom_site_fract_x
_atom_site_fract_y
_atom_site_fract_z
_atom_site_U_iso_or_equiv
_atom_site_adp_type
_atom_site_occupancy
_atom_site_site_symmetry_order
_atom_site_calc_flag
_atom_site_refinement_flags_posn
_atom_site_refinement_flags_adp
_atom_site_refinement_flags_occupancy
_atom_site_disorder_assembly
_atom_site_disorder_group
C1 C 0.1195(3) 0.4676(3) 0.6388(4) 0.137(4) Uani 1 1 d G U . . .
C2 C 0.1484(3) 0.4837(3) 0.6146(4) 0.137(4) Uani 1 1 d G U . . .
C3 C 0.1604(2) 0.4664(3) 0.5663(4) 0.112(3) Uani 1 1 d G U . . .
C4 C 0.1435(2) 0.4331(3) 0.5422(4) 0.131(4) Uani 1 1 d G U . . .
H4 H 0.151738 0.421268 0.509150 0.158 Uiso 1 1 calc R U . . .
C5 C 0.1146(3) 0.4170(3) 0.5663(4) 0.139(4) Uani 1 1 d G U . . .
C6 C 0.1026(2) 0.4343(3) 0.6147(4) 0.153(5) Uani 1 1 d G U . . .
O7 O 0.1670(2) 0.5187(3) 0.6374(4) 0.131(3) Uani 1 1 d . U . . .
H7 H 0.157535 0.526859 0.666031 0.158 Uiso 1 1 calc R U . . .
O8 O 0.0735(3) 0.4195(4) 0.6385(4) 0.143(3) Uani 1 1 d . U . . .
H8 H 0.073586 0.395935 0.635292 0.172 Uiso 1 1 calc R U . . .
C9 C 0.1084(5) 0.4869(7) 0.6930(8) 0.161(6) Uani 1 1 d . U . . .
H9 H 0.085995 0.478574 0.705173 0.194 Uiso 1 1 calc R U . . .
N10 N 0.1272(4) 0.5138(5) 0.7234(6) 0.153(5) Uani 1 1 d . U . . .
N11 N 0.1117(4) 0.5272(5) 0.7739(6) 0.158(5) Uani 1 1 d . U . . .
H11 H 0.087028 0.527216 0.771568 0.189 Uiso 1 1 calc R U . . .
C12 C 0.1348(5) 0.5398(5) 0.8246(8) 0.139(5) Uani 1 1 d . U . . .
O13 O 0.1197(3) 0.5475(3) 0.8664(4) 0.129(3) Uani 1 1 d . U . . .
N14 N 0.1702(4) 0.5440(3) 0.8214(6) 0.123(3) Uani 1 1 d . U . . .
H14 H 0.178785 0.537936 0.788662 0.148 Uiso 1 1 calc R U . . .
C15 C 0.1953(3) 0.5598(3) 0.8760(6) 0.105(3) Uani 1 1 d D U . . .
H15 H 0.192057 0.544158 0.911629 0.126 Uiso 1 1 calc R U . . .
C16 C 0.2385(4) 0.5608(3) 0.8747(7) 0.115(3) Uani 1 1 d D U . . .
H16A H 0.242543 0.575552 0.839151 0.138 Uiso 1 1 calc R U . . .
H16B H 0.252465 0.573341 0.911792 0.138 Uiso 1 1 calc R U . . .
C17 C 0.2539(3) 0.52020(18) 0.8710(4) 0.110(3) Uani 1 1 d DG U . . .
C18 C 0.2571(3) 0.5028(2) 0.8168(4) 0.129(4) Uani 1 1 d G U . . .
H18 H 0.248888 0.515575 0.779371 0.154 Uiso 1 1 calc R U . . .
C19 C 0.2725(3) 0.4669(3) 0.8175(5) 0.170(6) Uani 1 1 d G U . . .
H19 H 0.274716 0.455012 0.780541 0.204 Uiso 1 1 calc R U . . .
C20 C 0.2845(3) 0.4483(2) 0.8724(6) 0.167(6) Uani 1 1 d G U . . .
H20 H 0.295034 0.423663 0.872830 0.200 Uiso 1 1 calc R U . . .
C21 C 0.2813(2) 0.4656(2) 0.9265(5) 0.144(5) Uani 1 1 d G U . . .
H21 H 0.289526 0.452877 0.963948 0.173 Uiso 1 1 calc R U . . .
C22 C 0.2659(3) 0.5016(2) 0.9258(4) 0.118(4) Uani 1 1 d G U . . .
H22 H 0.263699 0.513440 0.962779 0.142 Uiso 1 1 calc R U . . .
C23 C 0.1864(5) 0.6003(4) 0.8893(8) 0.132(4) Uani 1 1 d . U . . .
O24 O 0.1860(4) 0.6095(3) 0.9418(5) 0.151(4) Uani 1 1 d . U . . .
N25 N 0.1823(4) 0.6257(3) 0.8427(7) 0.138(4) Uani 1 1 d . U . . .
H25 H 0.179240 0.617322 0.805210 0.166 Uiso 1 1 calc R U . . .
C26 C 0.1827(5) 0.6661(4) 0.8533(8) 0.140(4) Uani 1 1 d . U . . .
H26 H 0.170105 0.672980 0.887638 0.168 Uiso 1 1 calc R U . . .
C27 C 0.1626(7) 0.6834(6) 0.7937(11) 0.185(8) Uani 1 1 d . U . . .
H27A H 0.170187 0.709791 0.791953 0.278 Uiso 1 1 calc R U . . .
H27B H 0.135174 0.681916 0.790915 0.278 Uiso 1 1 calc R U . . .
H27C H 0.169517 0.669469 0.759869 0.278 Uiso 1 1 calc R U . . .
C28 C 0.2235(6) 0.6751(4) 0.8669(9) 0.134(4) Uani 1 1 d . U . . .
O29 O 0.2440(4) 0.6768(3) 0.8286(5) 0.146(4) Uani 1 1 d . U . . .
N30 N 0.2365(5) 0.6858(3) 0.9232(7) 0.143(4) Uani 1 1 d . U . . .
H30A H 0.259872 0.694229 0.933915 0.172 Uiso 1 1 calc R U . . .
H30B H 0.221924 0.684570 0.950176 0.172 Uiso 1 1 calc R U . . .
C31 C 0.0972(4) 0.3791(6) 0.5423(6) 0.155(4) Uani 1 1 d . U . . .
H31 H 0.071260 0.377254 0.551489 0.185 Uiso 1 1 calc R U . . .
C32 C 0.0938(5) 0.3783(7) 0.4741(7) 0.173(6) Uani 1 1 d D U . . .
H32A H 0.119215 0.380058 0.463949 0.208 Uiso 1 1 calc R U . . .
H32B H 0.078588 0.400051 0.455451 0.208 Uiso 1 1 calc R U . . .
C33 C 0.0743(6) 0.3409(8) 0.4485(7) 0.223(8) Uani 1 1 d D U . . .
H33 H 0.088991 0.317689 0.463760 0.268 Uiso 1 1 calc R U . . .
C34 C 0.0656(8) 0.3447(10) 0.3776(8) 0.253(14) Uani 1 1 d D U . . .
H34A H 0.062383 0.371415 0.366507 0.380 Uiso 1 1 calc R U . . .
H34B H 0.042380 0.330949 0.360678 0.380 Uiso 1 1 calc R U . . .
H34C H 0.086719 0.334271 0.361338 0.380 Uiso 1 1 calc R U . . .
C35 C 0.0331(7) 0.3409(12) 0.4590(10) 0.287(15) Uani 1 1 d . U . . .
H35A H 0.016717 0.327338 0.425849 0.431 Uiso 1 1 calc R U . . .
H35B H 0.024195 0.366982 0.460079 0.431 Uiso 1 1 calc R U . . .
H35C H 0.032248 0.328529 0.497630 0.431 Uiso 1 1 calc R U . . .
C41 C 0.1319(3) 0.3008(4) 0.6555(4) 0.152(4) Uani 1 1 d G U . . .
C42 C 0.1116(2) 0.3309(4) 0.6256(4) 0.167(5) Uani 1 1 d G U . . .
C43 C 0.1214(2) 0.3456(3) 0.5735(4) 0.139(4) Uani 1 1 d G U . . .
C44 C 0.1514(2) 0.3303(3) 0.5514(3) 0.137(4) Uani 1 1 d G U . . .
H44 H 0.158105 0.340434 0.515850 0.164 Uiso 1 1 calc R U . . .
C45 C 0.1717(2) 0.3003(3) 0.5813(4) 0.133(4) Uani 1 1 d G U . . .
C46 C 0.1620(3) 0.2855(3) 0.6334(4) 0.148(4) Uani 1 1 d G U . . .
O47 O 0.0822(3) 0.3463(5) 0.6491(5) 0.170(5) Uani 1 1 d . U . . .
H47 H 0.080183 0.334686 0.680823 0.204 Uiso 1 1 calc R U . . .
O48 O 0.1780(3) 0.2553(3) 0.6632(5) 0.152(4) Uani 1 1 d . U . . .
H48 H 0.200559 0.253575 0.659061 0.182 Uiso 1 1 calc R U . . .
C49 C 0.1201(4) 0.2857(7) 0.7080(7) 0.171(5) Uani 1 1 d . U . . .
H49 H 0.128062 0.260821 0.720021 0.205 Uiso 1 1 calc R U . . .
N50 N 0.1001(3) 0.3025(5) 0.7393(6) 0.165(5) Uani 1 1 d . U . . .
N51 N 0.0969(4) 0.2790(6) 0.7921(6) 0.171(5) Uani 1 1 d . U . . .
H51 H 0.099325 0.254293 0.793192 0.206 Uiso 1 1 calc R U . . .
C52 C 0.0890(6) 0.3023(8) 0.8434(9) 0.172(5) Uani 1 1 d . U . . .
O53 O 0.0936(4) 0.2755(5) 0.8932(5) 0.193(6) Uani 1 1 d . U . . .
N54 N 0.0820(3) 0.3351(6) 0.8397(6) 0.163(5) Uani 1 1 d D U . . .
H54 H 0.079088 0.348164 0.805814 0.196 Uiso 1 1 calc R U . . .
C55 C 0.0788(4) 0.3515(6) 0.8995(7) 0.162(5) Uani 1 1 d D U . . .
H55 H 0.101312 0.345428 0.931880 0.195 Uiso 1 1 calc R U . . .
C56 C 0.0738(4) 0.3941(5) 0.8889(8) 0.161(5) Uani 1 1 d D U . . .
H56A H 0.064256 0.405218 0.923343 0.193 Uiso 1 1 calc R U . . .
H56B H 0.054390 0.398298 0.851710 0.193 Uiso 1 1 calc R U . . .
C57 C 0.1109(2) 0.4152(3) 0.8823(4) 0.134(4) Uani 1 1 d G U . . .
C58 C 0.1382(3) 0.4213(3) 0.9345(4) 0.132(4) Uani 1 1 d G U . . .
H58 H 0.133081 0.414758 0.973053 0.158 Uiso 1 1 calc R U . . .
C59 C 0.1730(2) 0.4369(3) 0.9303(5) 0.154(5) Uani 1 1 d G U . . .
H59 H 0.191591 0.440995 0.966041 0.185 Uiso 1 1 calc R U . . .
C60 C 0.1804(2) 0.4464(3) 0.8740(7) 0.166(5) Uani 1 1 d G U . . .
H60 H 0.204199 0.457025 0.871109 0.199 Uiso 1 1 calc R U . . .
C61 C 0.1532(3) 0.4403(4) 0.8217(5) 0.181(6) Uani 1 1 d G U . . .
H61 H 0.158298 0.446820 0.783189 0.217 Uiso 1 1 calc R U . . .
C62 C 0.1184(3) 0.4247(4) 0.8259(4) 0.184(6) Uani 1 1 d G U . . .
H62 H 0.099788 0.420584 0.790201 0.220 Uiso 1 1 calc R U . . .
C63 C 0.0423(5) 0.3369(7) 0.9148(9) 0.184(5) Uani 1 1 d D U . . .
O64 O 0.0461(6) 0.3330(6) 0.9792(7) 0.243(8) Uani 1 1 d . U . . .
C71 C 0.2045(5) 0.2832(4) 0.5585(6) 0.130(4) Uani 1 1 d . U . . .
H71 H 0.207031 0.256570 0.573456 0.156 Uiso 1 1 calc R U . . .
C72 C 0.1933(5) 0.2813(5) 0.4868(6) 0.149(5) Uani 1 1 d . U . . .
H72A H 0.168894 0.267894 0.474695 0.178 Uiso 1 1 calc R U . . .
H72B H 0.189996 0.307198 0.470231 0.178 Uiso 1 1 calc R U . . .
C73 C 0.2241(6) 0.2606(6) 0.4592(8) 0.170(6) Uani 1 1 d D U . . .
H73 H 0.248443 0.274780 0.470350 0.204 Uiso 1 1 calc R U . . .
C74 C 0.2110(7) 0.2606(7) 0.3872(7) 0.235(11) Uani 1 1 d D U . . .
H74A H 0.223229 0.281501 0.370072 0.353 Uiso 1 1 calc R U . . .
H74B H 0.183419 0.263688 0.376354 0.353 Uiso 1 1 calc R U . . .
H74C H 0.218143 0.236708 0.370864 0.353 Uiso 1 1 calc R U . . .
C81 C 0.29898(19) 0.30564(17) 0.6585(3) 0.106(3) Uani 1 1 d G U . . .
C82 C 0.2653(2) 0.28768(15) 0.6332(4) 0.100(3) Uani 1 1 d G U . . .
C83 C 0.24226(18) 0.30229(19) 0.5813(3) 0.107(3) Uani 1 1 d G U . . .
C84 C 0.25296(18) 0.3349(2) 0.5548(3) 0.098(3) Uani 1 1 d G U . . .
H84 H 0.237235 0.344840 0.519319 0.117 Uiso 1 1 calc R U . . .
C85 C 0.28667(18) 0.35282(15) 0.5801(3) 0.086(2) Uani 1 1 d G U . . .
C86 C 0.30968(16) 0.33821(16) 0.6320(3) 0.086(2) Uani 1 1 d G U . . .
O87 O 0.2531(3) 0.2567(2) 0.6577(4) 0.117(3) Uani 1 1 d . U . . .
H87 H 0.269099 0.250262 0.688424 0.141 Uiso 1 1 calc R U . . .
O88 O 0.3441(2) 0.35370(18) 0.6589(3) 0.0883(18) Uani 1 1 d . U . . .
H88 H 0.343614 0.377089 0.653013 0.106 Uiso 1 1 calc R U . . .
C89 C 0.3250(4) 0.2912(4) 0.7111(7) 0.116(3) Uani 1 1 d . U . . .
H89 H 0.350544 0.299445 0.719133 0.139 Uiso 1 1 calc R U . . .
N90 N 0.3133(3) 0.2661(3) 0.7493(6) 0.111(3) Uani 1 1 d . U . . .
N91 N 0.3430(3) 0.2569(2) 0.7959(5) 0.100(2) Uani 1 1 d . U . . .
H91 H 0.366840 0.257586 0.792078 0.120 Uiso 1 1 calc R U . . .
C92 C 0.3314(4) 0.2461(3) 0.8518(8) 0.104(3) Uani 1 1 d . U . . .
O93 O 0.3574(3) 0.24453(17) 0.8939(4) 0.096(2) Uani 1 1 d . U . . .
N94 N 0.2940(3) 0.2413(3) 0.8508(5) 0.106(3) Uani 1 1 d . U . . .
H94 H 0.276409 0.243802 0.817751 0.127 Uiso 1 1 calc R U . . .
C95 C 0.2857(4) 0.2316(3) 0.9106(6) 0.108(3) Uani 1 1 d . U . . .
H95 H 0.296730 0.250561 0.942149 0.130 Uiso 1 1 calc R U . . .
C96 C 0.2410(4) 0.2308(4) 0.9001(7) 0.119(3) Uani 1 1 d . U . . .
H96A H 0.231056 0.215855 0.863192 0.142 Uiso 1 1 calc R U . . .
H96B H 0.233461 0.217964 0.934899 0.142 Uiso 1 1 calc R U . . .
C97 C 0.2230(3) 0.2705(2) 0.8929(5) 0.129(3) Uani 1 1 d G U . . .
C98 C 0.2243(3) 0.2928(3) 0.9441(4) 0.134(4) Uani 1 1 d G U . . .
H98 H 0.237015 0.283990 0.982685 0.161 Uiso 1 1 calc R U . . .
C99 C 0.2068(3) 0.3279(3) 0.9388(5) 0.136(4) Uani 1 1 d G U . . .
H99 H 0.207690 0.343121 0.973833 0.163 Uiso 1 1 calc R U . . .
C100 C 0.1882(2) 0.3407(2) 0.8824(6) 0.141(4) Uani 1 1 d G U . . .
H100 H 0.176271 0.364748 0.878791 0.170 Uiso 1 1 calc R U . . .
C101 C 0.1869(2) 0.3185(3) 0.8312(5) 0.146(5) Uani 1 1 d G U . . .
H101 H 0.174179 0.327243 0.792601 0.175 Uiso 1 1 calc R U . . .
C102 C 0.2044(3) 0.2833(3) 0.8364(4) 0.143(4) Uani 1 1 d G U . . .
H102 H 0.203504 0.268111 0.801452 0.171 Uiso 1 1 calc R U . . .
C103 C 0.3008(4) 0.1902(3) 0.9291(9) 0.117(3) Uani 1 1 d . U . . .
O104 O 0.3097(3) 0.1837(2) 0.9827(6) 0.136(3) Uani 1 1 d . U . . .
N105 N 0.2925(4) 0.1659(3) 0.8812(6) 0.138(4) Uani 1 1 d . U . . .
H105 H 0.285599 0.174163 0.843740 0.166 Uiso 1 1 calc R U . . .
C106 C 0.2956(6) 0.1235(4) 0.8959(8) 0.156(5) Uani 1 1 d D U . . .
H106 H 0.312414 0.120338 0.936692 0.187 Uiso 1 1 calc R U . . .
C107 C 0.3128(9) 0.1026(4) 0.8512(11) 0.216(10) Uani 1 1 d . U . . .
H10A H 0.327833 0.119987 0.831634 0.324 Uiso 1 1 calc R U . . .
H10B H 0.292800 0.091401 0.820372 0.324 Uiso 1 1 calc R U . . .
H10C H 0.329255 0.082637 0.871919 0.324 Uiso 1 1 calc R U . . .
C108 C 0.2544(5) 0.1145(3) 0.9020(7) 0.148(5) Uani 1 1 d D U . . .
O109 O 0.2278(5) 0.1132(4) 0.8605(7) 0.213(7) Uani 1 1 d D U . . .
N110 N 0.2477(4) 0.1115(3) 0.9575(6) 0.134(4) Uani 1 1 d D U . . .
H11A H 0.224380 0.108750 0.962972 0.161 Uiso 1 1 calc R U . . .
H11B H 0.266607 0.112366 0.989065 0.161 Uiso 1 1 calc R U . . .
C111 C 0.3011(3) 0.3887(3) 0.5499(5) 0.089(2) Uani 1 1 d . U . . .
H111 H 0.329184 0.390148 0.563449 0.106 Uiso 1 1 calc R U . . .
C112 C 0.2919(2) 0.3869(3) 0.4811(4) 0.074(2) Uani 1 1 d . U . . .
H11C H 0.264117 0.387493 0.467029 0.089 Uiso 1 1 calc R U . . .
H11D H 0.301286 0.362744 0.467812 0.089 Uiso 1 1 calc R U . . .
C113 C 0.3094(3) 0.4194(3) 0.4513(5) 0.083(2) Uani 1 1 d . U . . .
H113 H 0.294330 0.442478 0.455804 0.100 Uiso 1 1 calc R U . . .
C114 C 0.3045(4) 0.4116(3) 0.3820(6) 0.109(4) Uani 1 1 d . U . . .
H11E H 0.316819 0.387720 0.375679 0.163 Uiso 1 1 calc R U . . .
H11F H 0.316048 0.432107 0.362845 0.163 Uiso 1 1 calc R U . . .
H11G H 0.277466 0.410039 0.363806 0.163 Uiso 1 1 calc R U . . .
C115 C 0.3478(3) 0.4287(4) 0.4727(6) 0.107(3) Uani 1 1 d . U . . .
H11H H 0.352040 0.433983 0.516344 0.161 Uiso 1 1 calc R U . . .
H11I H 0.354274 0.451007 0.451257 0.161 Uiso 1 1 calc R U . . .
H11J H 0.363794 0.407491 0.465552 0.161 Uiso 1 1 calc R U . . .
C121 C 0.28965(17) 0.47586(19) 0.6469(3) 0.096(3) Uani 1 1 d G U . . .
C122 C 0.30397(15) 0.44349(19) 0.6249(3) 0.087(3) Uani 1 1 d G U . . .
C123 C 0.28298(18) 0.42480(17) 0.5751(3) 0.094(3) Uani 1 1 d G U . . .
C124 C 0.24766(17) 0.4385(2) 0.5472(3) 0.092(3) Uani 1 1 d G U . . .
H124 H 0.233316 0.425705 0.513086 0.111 Uiso 1 1 calc R U . . .
C125 C 0.23334(16) 0.4709(2) 0.5691(3) 0.108(3) Uani 1 1 d G U . . .
C126 C 0.25433(19) 0.48954(18) 0.6190(4) 0.100(3) Uani 1 1 d G U . . .
O127 O 0.33856(15) 0.42931(16) 0.6517(3) 0.0793(17) Uani 1 1 d . U . . .
H127 H 0.348211 0.442995 0.681230 0.095 Uiso 1 1 calc R U . . .
O128 O 0.2433(2) 0.5233(3) 0.6436(5) 0.130(3) Uani 1 1 d . U . . .
H128 H 0.219559 0.524198 0.638186 0.156 Uiso 1 1 calc R U . . .
C129 C 0.3125(3) 0.4966(3) 0.6992(6) 0.088(2) Uani 1 1 d . U . . .
H129 H 0.305570 0.521751 0.706533 0.106 Uiso 1 1 calc R U . . .
N130 N 0.3403(3) 0.4825(2) 0.7337(5) 0.089(2) Uani 1 1 d . U . . .
N131 N 0.3568(2) 0.5060(2) 0.7818(5) 0.086(2) Uani 1 1 d . U . . .
H131 H 0.355274 0.530622 0.777081 0.103 Uiso 1 1 calc R U . . .
C132 C 0.3748(2) 0.4915(3) 0.8350(6) 0.082(2) Uani 1 1 d . U . . .
O133 O 0.38537(16) 0.51397(18) 0.8787(3) 0.0803(17) Uani 1 1 d . U . . .
N134 N 0.3809(2) 0.4556(2) 0.8397(5) 0.092(2) Uani 1 1 d . U . . .
H134 H 0.371649 0.440814 0.808880 0.111 Uiso 1 1 calc R U . . .
C135 C 0.4037(2) 0.4386(3) 0.8970(5) 0.074(2) Uani 1 1 d . U . . .
H135 H 0.391568 0.445527 0.931791 0.088 Uiso 1 1 calc R U . . .
C136 C 0.4033(2) 0.3961(3) 0.8907(5) 0.082(3) Uani 1 1 d . U . . .
H13A H 0.421055 0.385457 0.926055 0.099 Uiso 1 1 calc R U . . .
H13B H 0.413182 0.389582 0.853976 0.099 Uiso 1 1 calc R U . . .
C137 C 0.36389(15) 0.3765(2) 0.8862(3) 0.090(3) Uani 1 1 d G U . . .
C138 C 0.3433(2) 0.3653(2) 0.8301(3) 0.106(3) Uani 1 1 d G U . . .
H138 H 0.353586 0.368613 0.794654 0.128 Uiso 1 1 calc R U . . .
C139 C 0.3078(2) 0.3491(2) 0.8257(4) 0.128(4) Uani 1 1 d G U . . .
H139 H 0.293723 0.341421 0.787292 0.153 Uiso 1 1 calc R U . . .
C140 C 0.29277(17) 0.3442(2) 0.8775(4) 0.127(4) Uani 1 1 d G U . . .
H140 H 0.268464 0.333175 0.874513 0.152 Uiso 1 1 calc R U . . .
C141 C 0.3133(2) 0.3555(2) 0.9337(4) 0.116(4) Uani 1 1 d G U . . .
H141 H 0.303068 0.352121 0.969098 0.139 Uiso 1 1 calc R U . . .
C142 C 0.34888(19) 0.3716(2) 0.9381(3) 0.109(3) Uani 1 1 d G U . . .
H142 H 0.362932 0.379314 0.976461 0.130 Uiso 1 1 calc R U . . .
C143 C 0.4427(3) 0.4513(3) 0.9102(8) 0.096(3) Uani 1 1 d . U . . .
O144 O 0.4581(2) 0.45894(18) 0.9611(5) 0.107(2) Uani 1 1 d . U . . .
N145 N 0.4600(2) 0.4505(2) 0.8610(6) 0.102(3) Uani 1 1 d . U . . .
H145 H 0.446117 0.449820 0.824120 0.123 Uiso 1 1 calc R U . . .
C146 C 0.5022(3) 0.4510(3) 0.8697(8) 0.113(3) Uani 1 1 d . U . . .
H146 H 0.512434 0.465938 0.907015 0.136 Uiso 1 1 calc R U . . .
C147 C 0.5162(4) 0.4685(4) 0.8171(7) 0.122(4) Uani 1 1 d . U . . .
H14A H 0.543869 0.466567 0.824123 0.182 Uiso 1 1 calc R U . . .
H14B H 0.508829 0.495141 0.813520 0.182 Uiso 1 1 calc R U . . .
H14C H 0.505104 0.455286 0.779528 0.182 Uiso 1 1 calc R U . . .
C148 C 0.5142(3) 0.4089(4) 0.8824(8) 0.097(3) Uani 1 1 d . U . . .
O149 O 0.5095(2) 0.3861(2) 0.8445(5) 0.100(2) Uani 1 1 d . U . . .
N150 N 0.5298(2) 0.4007(2) 0.9433(5) 0.091(2) Uani 1 1 d . U . . .
H15A H 0.536523 0.377504 0.954267 0.109 Uiso 1 1 calc R U . . .
H15B H 0.532904 0.418848 0.970621 0.109 Uiso 1 1 calc R U . . .
C151 C 0.1941(3) 0.4877(4) 0.5393(6) 0.109(3) Uani 1 1 d . U . . .
H151 H 0.193942 0.515089 0.549570 0.131 Uiso 1 1 calc R U . . .
C152 C 0.1864(3) 0.4834(4) 0.4676(6) 0.104(3) Uani 1 1 d . U . . .
H15C H 0.206513 0.496496 0.451336 0.125 Uiso 1 1 calc R U . . .
H15D H 0.186975 0.456375 0.456669 0.125 Uiso 1 1 calc R U . . .
C153 C 0.1485(3) 0.4999(4) 0.4399(8) 0.131(4) Uani 1 1 d D U . . .
H153 H 0.127564 0.486655 0.454528 0.157 Uiso 1 1 calc R U . . .
C154 C 0.1428(7) 0.4989(9) 0.3708(10) 0.225(12) Uani 1 1 d . U . . .
H15E H 0.139888 0.472760 0.356701 0.337 Uiso 1 1 calc R U . . .
H15F H 0.164741 0.510237 0.358084 0.337 Uiso 1 1 calc R U . . .
H15G H 0.119950 0.513219 0.353172 0.337 Uiso 1 1 calc R U . . .
C155 C 0.1501(8) 0.5418(5) 0.4567(11) 0.227(12) Uani 1 1 d D U . . .
H15H H 0.125413 0.553360 0.441258 0.341 Uiso 1 1 calc R U . . .
H15I H 0.169445 0.554325 0.438756 0.341 Uiso 1 1 calc R U . . .
H15J H 0.156494 0.544401 0.500981 0.341 Uiso 1 1 calc R U . . .
C161 C 0.35195(17) 0.48617(15) 1.1017(3) 0.072(2) Uani 1 1 d G U . . .
C162 C 0.32422(16) 0.50290(14) 1.1278(3) 0.083(2) Uani 1 1 d G U . . .
C163 C 0.31455(16) 0.48709(16) 1.1792(3) 0.091(3) Uani 1 1 d G U . . .
C164 C 0.33262(18) 0.45455(16) 1.2045(3) 0.079(2) Uani 1 1 d G U . . .
H164 H 0.326008 0.443748 1.239587 0.095 Uiso 1 1 calc R U . . .
C165 C 0.36035(17) 0.43782(14) 1.1783(3) 0.081(2) Uani 1 1 d G U . . .
C166 C 0.37002(16) 0.45363(15) 1.1270(3) 0.079(2) Uani 1 1 d G U . . .
O167 O 0.3069(2) 0.53521(16) 1.1032(4) 0.093(2) Uani 1 1 d . U . . .
H167 H 0.316008 0.541586 1.073044 0.112 Uiso 1 1 calc R U . . .
O168 O 0.39741(18) 0.43932(18) 1.1009(4) 0.0905(19) Uani 1 1 d . U . . .
H168 H 0.398809 0.415921 1.106557 0.109 Uiso 1 1 calc R U . . .
C169 C 0.3625(3) 0.5011(3) 1.0461(5) 0.086(2) Uani 1 1 d . U . . .
H169 H 0.381089 0.489103 1.027993 0.104 Uiso 1 1 calc R U . . .
N170 N 0.3453(3) 0.5313(3) 1.0233(4) 0.092(2) Uani 1 1 d . U . . .
N171 N 0.3538(2) 0.5454(2) 0.9717(4) 0.084(2) Uani 1 1 d . U . . .
H171 H 0.372318 0.535655 0.956352 0.101 Uiso 1 1 calc R U . . .
C172 C 0.3323(4) 0.5760(4) 0.9430(6) 0.105(3) Uani 1 1 d . U . . .
O173 O 0.3126(3) 0.5948(2) 0.9711(4) 0.119(3) Uani 1 1 d . U . . .
N174 N 0.3380(4) 0.5814(3) 0.8889(5) 0.117(3) Uani 1 1 d D U . . .
H174 H 0.347743 0.563127 0.870602 0.140 Uiso 1 1 calc R U . . .
C175 C 0.3281(4) 0.6193(4) 0.8551(6) 0.126(3) Uani 1 1 d D U . . .
H175 H 0.309010 0.633280 0.873342 0.152 Uiso 1 1 calc R U . . .
C176 C 0.3615(5) 0.6481(6) 0.8445(8) 0.163(5) Uani 1 1 d D U . . .
H17A H 0.371073 0.639406 0.808501 0.196 Uiso 1 1 calc R U . . .
H17B H 0.350185 0.673311 0.834891 0.196 Uiso 1 1 calc R U . . .
C177 C 0.3931(3) 0.6520(4) 0.8938(6) 0.165(5) Uani 1 1 d DG U . . .
C178 C 0.3919(4) 0.6855(4) 0.9255(8) 0.218(8) Uani 1 1 d G U . . .
H178 H 0.371617 0.702670 0.913089 0.262 Uiso 1 1 calc R U . . .
C179 C 0.4203(5) 0.6938(5) 0.9752(9) 0.246(9) Uani 1 1 d G U . . .
H179 H 0.419471 0.716642 0.996844 0.295 Uiso 1 1 calc R U . . .
C180 C 0.4499(4) 0.6686(6) 0.9933(8) 0.273(10) Uani 1 1 d G U . . .
H180 H 0.469332 0.674234 1.027351 0.327 Uiso 1 1 calc R U . . .
C181 C 0.4511(4) 0.6351(5) 0.9617(9) 0.224(8) Uani 1 1 d G U . . .
H181 H 0.471339 0.617853 0.974101 0.269 Uiso 1 1 calc R U . . .
C182 C 0.4227(4) 0.6268(4) 0.9120(8) 0.209(7) Uani 1 1 d G U . . .
H182 H 0.423486 0.603880 0.890345 0.251 Uiso 1 1 calc R U . . .
C183 C 0.3097(3) 0.6053(3) 0.7913(5) 0.101(3) Uani 1 1 d D U . . .
O184 O 0.3245(2) 0.58120(19) 0.7640(4) 0.095(2) Uani 1 1 d D U . . .
N185 N 0.2759(3) 0.6229(3) 0.7645(6) 0.126(3) Uani 1 1 d . U . . .
H185 H 0.264051 0.636765 0.787309 0.151 Uiso 1 1 calc R U . . .
C186 C 0.2590(4) 0.6189(3) 0.6986(6) 0.107(3) Uani 1 1 d . U . . .
H186 H 0.272664 0.598085 0.681967 0.128 Uiso 1 1 calc R U . . .
C187 C 0.2675(5) 0.6546(5) 0.6697(8) 0.143(5) Uani 1 1 d . U . . .
H18A H 0.287667 0.650284 0.647092 0.215 Uiso 1 1 calc R U . . .
H18B H 0.275650 0.673659 0.701104 0.215 Uiso 1 1 calc R U . . .
H18C H 0.244682 0.663425 0.641856 0.215 Uiso 1 1 calc R U . . .
C188 C 0.2194(4) 0.6081(5) 0.6909(6) 0.121(4) Uani 1 1 d . U . . .
O189 O 0.2031(3) 0.5950(3) 0.7307(5) 0.142(3) Uani 1 1 d . U . . .
N190 N 0.1988(5) 0.6050(7) 0.6327(8) 0.217(9) Uani 1 1 d . U . . .
H19A H 0.176237 0.594493 0.626136 0.261 Uiso 1 1 calc R U . . .
H19B H 0.208190 0.613481 0.602067 0.261 Uiso 1 1 calc R U . . .
C191 C 0.3818(3) 0.4028(3) 1.2096(5) 0.079(2) Uani 1 1 d D U . . .
H191 H 0.406858 0.401728 1.196981 0.095 Uiso 1 1 calc R U . . .
C192 C 0.3898(3) 0.4042(3) 1.2808(5) 0.083(2) Uani 1 1 d D U . . .
H19C H 0.366100 0.409805 1.294817 0.100 Uiso 1 1 calc R U . . .
H19D H 0.399194 0.379306 1.297354 0.100 Uiso 1 1 calc R U . . .
C193 C 0.4199(4) 0.4350(4) 1.3043(7) 0.131(4) Uani 1 1 d D U . . .
H193 H 0.415459 0.457062 1.276058 0.157 Uiso 1 1 calc R U . . .
C194 C 0.4573(4) 0.4204(6) 1.3052(10) 0.164(6) Uani 1 1 d . U . . .
H19E H 0.455594 0.393529 1.295117 0.246 Uiso 1 1 calc R U . . .
H19F H 0.472943 0.423828 1.345780 0.246 Uiso 1 1 calc R U . . .
H19G H 0.468678 0.433967 1.275405 0.246 Uiso 1 1 calc R U . . .
C195 C 0.4160(5) 0.4482(8) 1.3679(8) 0.195(10) Uani 1 1 d D U . . .
H19H H 0.389356 0.453672 1.367978 0.293 Uiso 1 1 calc R U . . .
H19I H 0.431119 0.471046 1.378757 0.293 Uiso 1 1 calc R U . . .
H19J H 0.424996 0.428324 1.397502 0.293 Uiso 1 1 calc R U . . .
C201 C 0.35101(17) 0.31480(16) 1.1129(3) 0.081(2) Uani 1 1 d G U . . .
C202 C 0.36957(15) 0.34758(16) 1.1360(3) 0.083(2) Uani 1 1 d G U . . .
C203 C 0.35937(16) 0.36569(14) 1.1852(3) 0.079(2) Uani 1 1 d G U . . .
C204 C 0.33061(16) 0.35101(15) 1.2112(3) 0.073(2) Uani 1 1 d G U . . .
H204 H 0.323644 0.363378 1.244841 0.088 Uiso 1 1 calc R U . . .
C205 C 0.31206(15) 0.31822(15) 1.1881(3) 0.078(2) Uani 1 1 d G U . . .
C206 C 0.32226(17) 0.30012(14) 1.1390(3) 0.084(3) Uani 1 1 d G U . . .
O207 O 0.39854(18) 0.36349(16) 1.1131(4) 0.0862(19) Uani 1 1 d . U . . .
H207 H 0.402518 0.350599 1.083727 0.103 Uiso 1 1 calc R U . . .
O208 O 0.3058(2) 0.26712(18) 1.1134(4) 0.093(2) Uani 1 1 d . U . . .
H208 H 0.283246 0.266089 1.117748 0.112 Uiso 1 1 calc R U . . .
C209 C 0.3611(3) 0.2946(3) 1.0582(5) 0.087(3) Uani 1 1 d . U . . .
H209 H 0.346784 0.273940 1.038925 0.104 Uiso 1 1 calc R U . . .
N210 N 0.3902(2) 0.3077(2) 1.0403(4) 0.081(2) Uani 1 1 d . U . . .
N211 N 0.3974(2) 0.2899(2) 0.9885(4) 0.082(2) Uani 1 1 d . U . . .
H211 H 0.384324 0.270622 0.970721 0.098 Uiso 1 1 calc R U . . .
C212 C 0.4284(3) 0.3064(3) 0.9678(6) 0.087(3) Uani 1 1 d . U . . .
O213 O 0.4489(2) 0.33090(19) 0.9922(3) 0.0873(18) Uani 1 1 d . U . . .
N214 N 0.4301(2) 0.2903(2) 0.9141(5) 0.090(2) Uani 1 1 d . U . . .
H214 H 0.414559 0.271622 0.901315 0.108 Uiso 1 1 calc R U . . .
C215 C 0.4578(4) 0.3029(3) 0.8740(7) 0.108(3) Uani 1 1 d . U . . .
H215 H 0.470895 0.326656 0.890601 0.129 Uiso 1 1 calc R U . . .
C216 C 0.4879(5) 0.2685(5) 0.8819(8) 0.134(4) Uani 1 1 d . U . . .
H21A H 0.505093 0.270983 0.921988 0.160 Uiso 1 1 calc R U . . .
H21B H 0.473877 0.244513 0.882170 0.160 Uiso 1 1 calc R U . . .
C217 C 0.5118(3) 0.2660(2) 0.8335(4) 0.116(3) Uani 1 1 d G U . . .
C218 C 0.5078(3) 0.2364(2) 0.7923(5) 0.143(5) Uani 1 1 d G U . . .
H218 H 0.490876 0.216245 0.795457 0.171 Uiso 1 1 calc R U . . .
C219 C 0.5285(3) 0.2362(3) 0.7464(5) 0.157(5) Uani 1 1 d G U . . .
H219 H 0.525770 0.215911 0.718184 0.188 Uiso 1 1 calc R U . . .
C220 C 0.5532(3) 0.2656(3) 0.7417(4) 0.137(4) Uani 1 1 d G U . . .
H220 H 0.567385 0.265433 0.710348 0.165 Uiso 1 1 calc R U . . .
C221 C 0.5572(2) 0.2952(2) 0.7830(5) 0.124(4) Uani 1 1 d G U . . .
H221 H 0.574106 0.315289 0.779786 0.149 Uiso 1 1 calc R U . . .
C222 C 0.5365(2) 0.2954(2) 0.8289(4) 0.111(3) Uani 1 1 d G U . . .
H222 H 0.539212 0.315623 0.857060 0.134 Uiso 1 1 calc R U . . .
C223 C 0.4396(3) 0.3086(4) 0.8116(6) 0.101(3) Uani 1 1 d . U . . .
O224 O 0.4141(2) 0.2861(2) 0.7863(4) 0.097(2) Uani 1 1 d . U . . .
N225 N 0.4496(2) 0.3393(2) 0.7865(5) 0.094(2) Uani 1 1 d . U . . .
H225 H 0.464605 0.355412 0.809430 0.112 Uiso 1 1 calc R U . . .
C226 C 0.4362(3) 0.3483(3) 0.7184(5) 0.089(3) Uani 1 1 d . U . . .
H226 H 0.412211 0.334311 0.702822 0.106 Uiso 1 1 calc R U . . .
C227 C 0.4674(4) 0.3324(4) 0.6882(6) 0.125(5) Uani 1 1 d . U . . .
H22A H 0.461186 0.306352 0.675403 0.188 Uiso 1 1 calc R U . . .
H22B H 0.491612 0.332841 0.717249 0.188 Uiso 1 1 calc R U . . .
H22C H 0.469378 0.347724 0.652768 0.188 Uiso 1 1 calc R U . . .
C228 C 0.4286(4) 0.3878(3) 0.7137(7) 0.106(3) Uani 1 1 d . U . . .
O229 O 0.4177(2) 0.4074(2) 0.7511(4) 0.105(2) Uani 1 1 d . U . . .
N230 N 0.4284(4) 0.4028(3) 0.6584(7) 0.163(6) Uani 1 1 d . U . . .
H23A H 0.420539 0.426149 0.650570 0.195 Uiso 1 1 calc R U . . .
H23B H 0.436043 0.389375 0.630346 0.195 Uiso 1 1 calc R U . . .
C231 C 0.2785(3) 0.3018(3) 1.2155(5) 0.080(2) Uani 1 1 d . U . . .
H231 H 0.276390 0.274540 1.204071 0.096 Uiso 1 1 calc R U . . .
C232 C 0.2883(3) 0.3033(3) 1.2877(5) 0.088(2) Uani 1 1 d . U . . .
H23C H 0.291528 0.330042 1.300038 0.106 Uiso 1 1 calc R U . . .
H23D H 0.266140 0.293576 1.302745 0.106 Uiso 1 1 calc R U . . .
C233 C 0.3226(4) 0.2821(4) 1.3199(7) 0.123(4) Uani 1 1 d . U . . .
H233 H 0.344203 0.288419 1.299841 0.147 Uiso 1 1 calc R U . . .
C234 C 0.3183(10) 0.2394(5) 1.3197(9) 0.219(11) Uani 1 1 d . U . . .
H23E H 0.336071 0.228004 1.297168 0.328 Uiso 1 1 calc R U . . .
H23F H 0.292328 0.232620 1.300120 0.328 Uiso 1 1 calc R U . . .
H23G H 0.323551 0.229987 1.361478 0.328 Uiso 1 1 calc R U . . .
C235 C 0.3334(7) 0.2950(6) 1.3875(8) 0.169(7) Uani 1 1 d . U . . .
H23H H 0.329399 0.274099 1.414047 0.253 Uiso 1 1 calc R U . . .
H23I H 0.317476 0.316384 1.394037 0.253 Uiso 1 1 calc R U . . .
H23J H 0.360048 0.302583 1.396912 0.253 Uiso 1 1 calc R U . . .
C241 C 0.18332(15) 0.31628(19) 1.1129(3) 0.104(3) Uani 1 1 d G U . . .
C242 C 0.21811(16) 0.30103(15) 1.1399(3) 0.082(2) Uani 1 1 d G U . . .
C243 C 0.24089(14) 0.31950(17) 1.1883(3) 0.081(2) Uani 1 1 d G U . . .
C244 C 0.22889(17) 0.35322(18) 1.2096(3) 0.092(3) Uani 1 1 d G U . . .
H244 H 0.244457 0.365844 1.242712 0.110 Uiso 1 1 calc R U . . .
C245 C 0.19410(18) 0.36847(15) 1.1826(3) 0.092(2) Uani 1 1 d G U . . .
C246 C 0.17132(14) 0.35000(19) 1.1342(3) 0.097(3) Uani 1 1 d G U . . .
O247 O 0.23045(19) 0.26762(18) 1.1211(3) 0.089(2) Uani 1 1 d . U . . .
H247 H 0.214406 0.259296 1.091772 0.107 Uiso 1 1 calc R U . . .
O248 O 0.1373(2) 0.3632(2) 1.1059(4) 0.108(2) Uani 1 1 d . U . . .
H248 H 0.137335 0.386857 1.107565 0.129 Uiso 1 1 calc R U . . .
C249 C 0.1589(3) 0.2999(4) 1.0574(6) 0.103(3) Uani 1 1 d . U . . .
H249 H 0.137469 0.312377 1.034426 0.123 Uiso 1 1 calc R U . . .
N250 N 0.1708(3) 0.2651(3) 1.0432(5) 0.114(3) Uani 1 1 d . U . . .
N251 N 0.1457(4) 0.2523(4) 0.9887(6) 0.139(4) Uani 1 1 d . U . . .
H251 H 0.124458 0.262920 0.970038 0.166 Uiso 1 1 calc R U . . .
C252 C 0.1634(5) 0.2177(5) 0.9710(9) 0.134(5) Uani 1 1 d . U . . .
O253 O 0.1894(5) 0.1987(3) 1.0015(7) 0.155(4) Uani 1 1 d . U . . .
N254 N 0.1403(5) 0.2082(4) 0.9138(7) 0.163(5) Uani 1 1 d . U . . .
H254 H 0.122001 0.223971 0.898346 0.196 Uiso 1 1 calc R U . . .
C255 C 0.1445(6) 0.1752(4) 0.8798(7) 0.187(6) Uani 1 1 d D U . . .
H255 H 0.167248 0.160058 0.898512 0.224 Uiso 1 1 calc R U . . .
C256 C 0.1056(7) 0.1533(6) 0.8799(9) 0.211(7) Uani 1 1 d D U . . .
H25A H 0.106743 0.141517 0.920110 0.253 Uiso 1 1 calc R U . . .
H25B H 0.084489 0.171698 0.873348 0.253 Uiso 1 1 calc R U . . .
C257 C 0.0974(5) 0.1231(4) 0.8314(7) 0.214(7) Uani 1 1 d DG U . . .
C258 C 0.1214(5) 0.0923(5) 0.8333(10) 0.291(11) Uani 1 1 d DG U . . .
H258 H 0.143473 0.090492 0.864303 0.349 Uiso 1 1 calc R U . . .
C259 C 0.1131(6) 0.0641(5) 0.7898(11) 0.315(13) Uani 1 1 d G U . . .
H259 H 0.129514 0.043003 0.791053 0.378 Uiso 1 1 calc R U . . .
C260 C 0.0809(6) 0.0667(4) 0.7443(9) 0.303(13) Uani 1 1 d G U . . .
H260 H 0.075188 0.047433 0.714602 0.363 Uiso 1 1 calc R U . . .
C261 C 0.0569(6) 0.0976(5) 0.7424(10) 0.295(12) Uani 1 1 d G U . . .
H261 H 0.034822 0.099353 0.711401 0.354 Uiso 1 1 calc R U . . .
C262 C 0.0652(5) 0.1258(4) 0.7860(10) 0.262(10) Uani 1 1 d DG U . . .
H262 H 0.048781 0.146842 0.784650 0.314 Uiso 1 1 calc R U . . .
C263 C 0.1444(9) 0.1859(7) 0.8141(10) 0.194(7) Uani 1 1 d D U . . .
O264 O 0.1231(5) 0.2072(5) 0.7868(7) 0.211(7) Uani 1 1 d D U . . .
N265 N 0.1736(5) 0.1680(5) 0.7930(7) 0.198(6) Uani 1 1 d D U . . .
H265 H 0.191443 0.155203 0.817210 0.238 Uiso 1 1 calc R U . . .
C266 C 0.1727(6) 0.1722(6) 0.7236(8) 0.176(6) Uani 1 1 d . U . . .
H266 H 0.159272 0.195979 0.708178 0.212 Uiso 1 1 calc R U . . .
C267 C 0.1521(8) 0.1374(9) 0.6889(10) 0.232(13) Uani 1 1 d . U . . .
H26A H 0.161225 0.133575 0.651101 0.349 Uiso 1 1 calc R U . . .
H26B H 0.124740 0.142067 0.679409 0.349 Uiso 1 1 calc R U . . .
H26C H 0.157344 0.114885 0.714334 0.349 Uiso 1 1 calc R U . . .
C268 C 0.2177(6) 0.1765(5) 0.7245(8) 0.148(5) Uani 1 1 d . U . . .
O269 O 0.2419(4) 0.1894(3) 0.7613(5) 0.157(5) Uani 1 1 d . U . . .
N270 N 0.2255(4) 0.1686(3) 0.6679(6) 0.136(4) Uani 1 1 d . U . . .
H27D H 0.248183 0.173285 0.660658 0.164 Uiso 1 1 calc R U . . .
H27E H 0.207908 0.158868 0.639329 0.164 Uiso 1 1 calc R U . . .
C271 C 0.1809(3) 0.4050(3) 1.2103(5) 0.092(3) Uani 1 1 d . U . . .
H271 H 0.152713 0.404948 1.197719 0.111 Uiso 1 1 calc R U . . .
C272 C 0.1889(3) 0.4064(4) 1.2806(6) 0.101(3) Uani 1 1 d . U . . .
H27F H 0.216621 0.406547 1.295305 0.122 Uiso 1 1 calc R U . . .
H27G H 0.179040 0.430670 1.292881 0.122 Uiso 1 1 calc R U . . .
C273 C 0.1726(4) 0.3754(3) 1.3123(6) 0.103(3) Uani 1 1 d . U . . .
H273 H 0.189908 0.353986 1.308147 0.124 Uiso 1 1 calc R U . . .
C274 C 0.1346(6) 0.3600(7) 1.2804(10) 0.191(9) Uani 1 1 d . U . . .
H27H H 0.123496 0.345114 1.309040 0.287 Uiso 1 1 calc R U . . .
H27I H 0.138146 0.344055 1.246412 0.287 Uiso 1 1 calc R U . . .
H27J H 0.117731 0.381014 1.265082 0.287 Uiso 1 1 calc R U . . .
C275 C 0.1805(5) 0.3813(4) 1.3787(7) 0.130(4) Uani 1 1 d . U . . .
H27K H 0.202449 0.397997 1.390129 0.195 Uiso 1 1 calc R U . . .
H27L H 0.185962 0.356999 1.399320 0.195 Uiso 1 1 calc R U . . .
H27M H 0.158441 0.392820 1.390743 0.195 Uiso 1 1 calc R U . . .
C281 C 0.18583(17) 0.48660(18) 1.0998(3) 0.084(2) Uani 1 1 d G U . . .
C282 C 0.17229(15) 0.45629(19) 1.1283(3) 0.093(3) Uani 1 1 d G U . . .
C283 C 0.19415(18) 0.44107(16) 1.1807(3) 0.090(2) Uani 1 1 d G U . . .
C284 C 0.22956(17) 0.45617(17) 1.2046(3) 0.085(2) Uani 1 1 d G U . . .
H284 H 0.244504 0.445776 1.240418 0.102 Uiso 1 1 calc R U . . .
C285 C 0.24310(14) 0.48649(17) 1.1761(3) 0.080(2) Uani 1 1 d G U . . .
C286 C 0.22123(18) 0.50170(15) 1.1236(3) 0.092(3) Uani 1 1 d G U . . .
O287 O 0.1368(2) 0.4400(2) 1.1078(4) 0.099(2) Uani 1 1 d . U . . .
H287 H 0.125881 0.451081 1.076051 0.119 Uiso 1 1 calc R U . . .
O288 O 0.22996(19) 0.53057(19) 1.0933(4) 0.0935(19) Uani 1 1 d . U . . .
H288 H 0.253582 0.531885 1.097328 0.112 Uiso 1 1 calc R U . . .
C289 C 0.1619(3) 0.5035(3) 1.0446(5) 0.092(3) Uani 1 1 d . U . . .
H289 H 0.171769 0.523036 1.023439 0.110 Uiso 1 1 calc R U . . .
N290 N 0.1285(3) 0.4919(3) 1.0256(5) 0.108(3) Uani 1 1 d . U . . .
N291 N 0.1088(3) 0.5056(3) 0.9705(5) 0.109(3) Uani 1 1 d . U . . .
H291 H 0.119031 0.521265 0.948103 0.131 Uiso 1 1 calc R U . . .
C292 C 0.0720(4) 0.4930(4) 0.9530(7) 0.105(3) Uani 1 1 d . U . . .
O293 O 0.0558(2) 0.4732(3) 0.9833(4) 0.121(3) Uani 1 1 d . U . . .
N294 N 0.0569(2) 0.5070(3) 0.8985(5) 0.112(3) Uani 1 1 d D U . . .
H294 H 0.072364 0.518394 0.878548 0.134 Uiso 1 1 calc R U . . .
C295 C 0.0169(3) 0.5053(4) 0.8687(7) 0.124(3) Uani 1 1 d D U . . .
H295 H 0.005145 0.484269 0.888118 0.149 Uiso 1 1 calc R U . . .
C296 C -0.0035(4) 0.5410(4) 0.8792(10) 0.164(5) Uani 1 1 d D U . . .
H29A H 0.011697 0.562904 0.870831 0.197 Uiso 1 1 calc R U . . .
H29B H -0.005427 0.542255 0.922510 0.197 Uiso 1 1 calc R U . . .
C297 C -0.0432(2) 0.5443(4) 0.8401(7) 0.168(6) Uani 1 1 d DG U . . .
C298 C -0.0700(4) 0.5211(4) 0.8583(6) 0.232(8) Uani 1 1 d G U . . .
H298 H -0.063020 0.505656 0.893193 0.278 Uiso 1 1 calc R U . . .
C299 C -0.1070(3) 0.5206(5) 0.8254(7) 0.203(8) Uani 1 1 d G U . . .
H299 H -0.125273 0.504794 0.837844 0.244 Uiso 1 1 calc R U . . .
C300 C -0.1172(3) 0.5433(4) 0.7744(6) 0.173(6) Uani 1 1 d G U . . .
H300 H -0.142468 0.542949 0.751895 0.208 Uiso 1 1 calc R U . . .
C301 C -0.0904(3) 0.5665(4) 0.7562(5) 0.159(5) Uani 1 1 d G U . . .
H301 H -0.097411 0.581966 0.721297 0.190 Uiso 1 1 calc R U . . .
C302 C -0.0535(3) 0.5670(3) 0.7891(7) 0.170(6) Uani 1 1 d G U . . .
H302 H -0.035158 0.582828 0.776645 0.204 Uiso 1 1 calc R U . . .
C303 C 0.0160(5) 0.4936(4) 0.8011(7) 0.136(4) Uani 1 1 d D U . . .
O304 O 0.0330(2) 0.5106(2) 0.7763(5) 0.109(2) Uani 1 1 d . U . . .
N305 N -0.0085(6) 0.4662(4) 0.7789(6) 0.208(6) Uani 1 1 d D U . . .
H305 H -0.022800 0.455736 0.801751 0.249 Uiso 1 1 calc R U . . .
C306 C -0.0110(5) 0.4537(5) 0.7139(8) 0.220(7) Uani 1 1 d D U . . .
H306 H 0.001177 0.472714 0.691038 0.264 Uiso 1 1 calc R U . . .
C307 C -0.0547(7) 0.4525(10) 0.6892(13) 0.266(12) Uani 1 1 d D U . . .
H30C H -0.067362 0.468740 0.714327 0.399 Uiso 1 1 calc R U . . .
H30D H -0.063783 0.426591 0.690766 0.399 Uiso 1 1 calc R U . . .
H30E H -0.060324 0.461535 0.647208 0.399 Uiso 1 1 calc R U . . .
C308 C 0.0064(8) 0.4156(7) 0.7102(10) 0.225(8) Uani 1 1 d D U . . .
O309 O 0.0198(5) 0.3940(7) 0.7486(10) 0.294(10) Uani 1 1 d D U . . .
N310 N 0.0028(7) 0.3977(9) 0.6547(11) 0.268(11) Uani 1 1 d D U . . .
H31A H 0.010070 0.374104 0.653022 0.321 Uiso 1 1 calc R U . . .
H31B H -0.006866 0.409859 0.621087 0.321 Uiso 1 1 calc R U . . .
C311 C 0.2809(3) 0.5054(3) 1.2063(5) 0.086(2) Uani 1 1 d . U . . .
H311 H 0.279074 0.532393 1.193339 0.103 Uiso 1 1 calc R U . . .
C312 C 0.2893(3) 0.5053(3) 1.2754(5) 0.099(3) Uani 1 1 d . U . . .
H31C H 0.314534 0.516737 1.289521 0.118 Uiso 1 1 calc R U . . .
H31D H 0.290838 0.478774 1.289255 0.118 Uiso 1 1 calc R U . . .
C313 C 0.2608(5) 0.5261(5) 1.3071(6) 0.142(5) Uani 1 1 d D U . . .
H313 H 0.234978 0.516367 1.288829 0.170 Uiso 1 1 calc R U . . .
C314 C 0.2671(7) 0.5189(6) 1.3764(8) 0.178(7) Uani 1 1 d D U . . .
H31E H 0.286602 0.499585 1.387897 0.267 Uiso 1 1 calc R U . . .
H31F H 0.243372 0.510276 1.386941 0.267 Uiso 1 1 calc R U . . .
H31G H 0.275226 0.542330 1.398286 0.267 Uiso 1 1 calc R U . . .
C315 C 0.2606(10) 0.5636(8) 1.2957(12) 0.238(12) Uani 1 1 d . U . . .
H31H H 0.261960 0.577573 1.333663 0.357 Uiso 1 1 calc R U . . .
H31I H 0.237243 0.570350 1.267236 0.357 Uiso 1 1 calc R U . . .
H31J H 0.282466 0.570074 1.277884 0.357 Uiso 1 1 calc R U . . .
N65A N 0.0039(5) 0.3547(4) 0.8620(10) 0.125(5) Uani 0.568(10) 1 d . U P A 1
H65A H 0.007272 0.363393 0.826837 0.151 Uiso 0.568(10) 1 calc R U P A 1
C66A C -0.0323(9) 0.3552(7) 0.8759(19) 0.152(7) Uani 0.568(10) 1 d . U P A 1
H66A H -0.033848 0.337006 0.909337 0.182 Uiso 0.568(10) 1 calc R U P A 1
C67A C -0.0597(6) 0.3443(7) 0.8179(16) 0.138(8) Uani 0.568(10) 1 d . U P A 1
H67A H -0.085015 0.353884 0.819543 0.207 Uiso 0.568(10) 1 calc R U P A 1
H67B H -0.060626 0.316835 0.813969 0.207 Uiso 0.568(10) 1 calc R U P A 1
H67C H -0.051248 0.355344 0.782974 0.207 Uiso 0.568(10) 1 calc R U P A 1
C68A C -0.0407(6) 0.3981(6) 0.8955(15) 0.129(6) Uani 0.568(10) 1 d . U P A 1
O69A O -0.0467(7) 0.4209(4) 0.8516(11) 0.174(9) Uani 0.568(10) 1 d . U P A 1
N70A N -0.0555(5) 0.4030(6) 0.9433(10) 0.123(6) Uani 0.568(10) 1 d . U P A 1
H70A H -0.070095 0.422581 0.945543 0.147 Uiso 0.568(10) 1 calc R U P A 1
H70B H -0.050858 0.386650 0.973290 0.147 Uiso 0.568(10) 1 calc R U P A 1
N65B N 0.0206(6) 0.3095(5) 0.8935(9) 0.085(5) Uani 0.432(10) 1 d . U P A 2
H65B H 0.023999 0.301389 0.857969 0.102 Uiso 0.432(10) 1 calc R U P A 2
C66B C -0.0096(5) 0.2883(6) 0.9172(11) 0.094(5) Uani 0.432(10) 1 d D U P A 2
H66B H -0.005871 0.289951 0.962415 0.113 Uiso 0.432(10) 1 calc R U P A 2
C68B C -0.0478(6) 0.3054(6) 0.8857(12) 0.104(7) Uani 0.432(10) 1 d D U P A 2
C67B C -0.0046(10) 0.2475(6) 0.8960(16) 0.131(11) Uani 0.432(10) 1 d . U P A 2
H67D H 0.007901 0.247924 0.861102 0.196 Uiso 0.432(10) 1 calc R U P A 2
H67E H -0.029393 0.235423 0.884408 0.196 Uiso 0.432(10) 1 calc R U P A 2
H67F H 0.011040 0.233237 0.929204 0.196 Uiso 0.432(10) 1 calc R U P A 2
C1S C 0.1949(11) 0.3963(12) 0.6910(17) 0.67(4) Uani 1 1 d D U . . .
H1S H 0.184936 0.397259 0.646263 0.807 Uiso 1 1 calc R U . . .
Cl4S Cl 0.1580(11) 0.3818(14) 0.725(4) 1.11(6) Uani 1 1 d D U . . .
O69B O -0.0675(4) 0.3233(4) 0.9160(7) 0.091(5) Uani 0.432(10) 1 d D U P A 2
N70B N -0.0642(6) 0.2963(6) 0.8294(8) 0.107(6) Uani 0.432(10) 1 d D U P A 2
H70C H -0.087785 0.302789 0.815059 0.128 Uiso 0.432(10) 1 calc R U P A 2
H70D H -0.051350 0.283706 0.806466 0.128 Uiso 0.432(10) 1 calc R U P A 2
Cl3S Cl 0.2332(8) 0.3664(10) 0.7033(13) 0.583(18) Uani 1 1 d D U . . .
O10S O 0.2801(9) 0.4071(11) 1.0648(11) 0.316(14) Uani 1 1 d D U . . .
H10S H 0.283489 0.414814 1.031004 0.379 Uiso 1 1 calc R U . . .
C9S C 0.2437(11) 0.3942(13) 1.0591(14) 0.33(2) Uani 1 1 d D U . . .
H9SA H 0.229398 0.399971 1.018271 0.500 Uiso 1 1 calc R U . . .
H9SB H 0.231651 0.406678 1.089269 0.500 Uiso 1 1 calc R U . . .
H9SC H 0.243933 0.366932 1.065639 0.500 Uiso 1 1 calc R U . . .
Cl2S Cl 0.2106(7) 0.4416(9) 0.7140(16) 0.64(2) Uani 1 1 d D U . . .
C75 C 0.2309(9) 0.2179(7) 0.4821(11) 0.233(9) Uani 1 1 d D U . . .
H75A H 0.240150 0.217601 0.526128 0.349 Uiso 1 1 calc R U . . .
H75B H 0.249644 0.206011 0.462032 0.349 Uiso 1 1 calc R U . . .
H75C H 0.207001 0.203899 0.472133 0.349 Uiso 1 1 calc R U . . .

loop_
_atom_site_aniso_label
_atom_site_aniso_U_11
_atom_site_aniso_U_22
_atom_site_aniso_U_33
_atom_site_aniso_U_23
_atom_site_aniso_U_13
_atom_site_aniso_U_12
C1 0.083(7) 0.240(11) 0.091(8) -0.011(7) 0.026(6) 0.039(6)
C2 0.097(7) 0.234(11) 0.073(8) -0.020(8) -0.001(6) 0.025(7)
C3 0.066(5) 0.195(9) 0.072(7) -0.013(6) 0.004(5) 0.015(5)
C4 0.087(7) 0.224(11) 0.086(9) -0.030(8) 0.021(6) -0.009(7)
C5 0.087(7) 0.262(10) 0.069(7) -0.036(7) 0.019(6) -0.026(7)
C6 0.107(8) 0.278(13) 0.074(9) -0.051(8) 0.021(7) 0.003(8)
O7 0.077(5) 0.216(9) 0.101(7) -0.013(6) 0.017(4) 0.033(5)
O8 0.102(6) 0.244(10) 0.087(6) -0.010(6) 0.026(5) 0.018(6)
C9 0.125(10) 0.261(15) 0.100(11) -0.010(9) 0.026(8) 0.074(10)
N10 0.139(10) 0.247(13) 0.078(7) -0.002(7) 0.033(7) 0.094(9)
N11 0.111(7) 0.271(13) 0.092(7) -0.009(8) 0.025(6) 0.084(8)
C12 0.112(7) 0.209(12) 0.100(8) -0.021(8) 0.027(6) 0.075(8)
O13 0.130(7) 0.176(8) 0.092(6) 0.025(5) 0.048(5) 0.054(6)
N14 0.127(7) 0.139(7) 0.114(8) -0.009(6) 0.049(6) 0.021(6)
C15 0.125(7) 0.101(6) 0.109(8) 0.013(5) 0.069(6) 0.040(5)
C16 0.121(7) 0.103(7) 0.131(10) -0.007(6) 0.050(7) 0.016(5)
C17 0.114(7) 0.088(6) 0.130(9) 0.013(6) 0.033(7) 0.021(5)
C18 0.106(8) 0.126(8) 0.170(10) -0.003(7) 0.068(8) 0.038(6)
C19 0.183(13) 0.129(9) 0.219(13) 0.007(9) 0.087(12) 0.070(9)
C20 0.097(8) 0.165(12) 0.241(16) 0.008(9) 0.040(11) 0.039(8)
C21 0.099(8) 0.095(7) 0.212(13) 0.000(8) -0.033(9) -0.026(5)
C22 0.106(8) 0.102(7) 0.143(9) 0.020(7) 0.015(7) 0.006(5)
C23 0.159(10) 0.122(7) 0.129(9) 0.000(6) 0.058(9) 0.038(7)
O24 0.188(10) 0.153(8) 0.127(8) -0.013(6) 0.073(8) 0.053(7)
N25 0.156(9) 0.124(6) 0.128(9) 0.014(6) 0.011(8) 0.047(6)
C26 0.160(8) 0.112(7) 0.153(11) 0.015(7) 0.042(8) 0.069(7)
C27 0.212(17) 0.155(13) 0.186(18) 0.077(13) 0.032(13) 0.049(12)
C28 0.169(10) 0.108(8) 0.138(11) 0.017(8) 0.059(9) 0.041(7)
O29 0.195(10) 0.126(6) 0.141(8) 0.001(6) 0.087(8) 0.042(6)
N30 0.210(12) 0.105(7) 0.129(9) 0.029(7) 0.069(8) 0.032(7)
C31 0.095(8) 0.305(11) 0.073(7) -0.074(7) 0.042(6) -0.063(6)
C32 0.125(10) 0.324(16) 0.085(7) -0.052(8) 0.052(7) -0.089(10)
C33 0.181(12) 0.40(2) 0.091(9) -0.082(12) 0.041(9) -0.172(14)
C34 0.25(2) 0.42(3) 0.112(10) -0.068(15) 0.088(13) -0.22(2)
C35 0.200(15) 0.56(4) 0.106(14) -0.06(2) 0.044(12) -0.24(2)
C41 0.088(7) 0.275(12) 0.095(8) -0.054(8) 0.025(6) -0.076(6)
C42 0.060(6) 0.316(14) 0.125(10) -0.043(8) 0.021(7) -0.048(7)
C43 0.092(7) 0.247(10) 0.090(8) -0.068(7) 0.046(6) -0.080(6)
C44 0.083(7) 0.256(12) 0.078(8) -0.047(7) 0.031(6) -0.069(6)
C45 0.108(7) 0.226(10) 0.073(7) -0.050(6) 0.037(6) -0.097(6)
C46 0.139(10) 0.237(13) 0.085(9) -0.037(8) 0.065(8) -0.062(8)
O47 0.095(6) 0.332(15) 0.091(7) -0.059(8) 0.037(5) -0.049(7)
O48 0.164(8) 0.192(8) 0.129(8) -0.059(6) 0.099(7) -0.097(6)
C49 0.065(7) 0.339(15) 0.126(10) -0.047(9) 0.060(6) -0.082(8)
N50 0.060(6) 0.332(14) 0.118(8) -0.043(8) 0.049(6) -0.068(7)
N51 0.129(9) 0.299(13) 0.104(8) -0.054(8) 0.064(7) -0.088(9)
C52 0.130(11) 0.290(13) 0.109(9) -0.082(9) 0.056(8) -0.127(11)
O53 0.159(9) 0.338(14) 0.096(7) -0.061(8) 0.061(6) -0.151(10)
N54 0.052(5) 0.329(12) 0.120(9) -0.078(10) 0.045(5) -0.037(9)
C55 0.067(6) 0.315(11) 0.120(9) -0.082(9) 0.058(6) -0.062(8)
C56 0.073(6) 0.296(11) 0.127(11) -0.058(10) 0.053(7) 0.000(8)
C57 0.093(7) 0.218(11) 0.099(8) -0.005(8) 0.039(6) 0.029(7)
C58 0.088(6) 0.180(10) 0.132(9) -0.051(8) 0.032(6) 0.041(6)
C59 0.109(7) 0.173(11) 0.183(12) -0.043(10) 0.037(9) 0.027(7)
C60 0.127(10) 0.171(12) 0.202(15) -0.016(12) 0.041(9) 0.010(9)
C61 0.117(9) 0.274(16) 0.163(12) 0.074(12) 0.055(8) 0.047(10)
C62 0.091(7) 0.341(18) 0.131(10) 0.052(12) 0.051(7) 0.035(9)
C63 0.110(8) 0.324(14) 0.144(10) -0.066(10) 0.088(7) -0.075(8)
O64 0.291(16) 0.334(18) 0.142(8) -0.112(10) 0.132(9) -0.178(14)
C71 0.158(8) 0.158(9) 0.095(7) -0.053(7) 0.073(6) -0.079(6)
C72 0.147(10) 0.235(12) 0.085(7) -0.067(8) 0.074(7) -0.088(9)
C73 0.200(14) 0.217(12) 0.112(9) -0.090(10) 0.076(9) -0.083(11)
C74 0.27(2) 0.37(3) 0.088(9) -0.112(12) 0.103(11) -0.186(19)
C81 0.129(8) 0.094(6) 0.106(8) -0.002(5) 0.054(6) -0.032(5)
C82 0.128(7) 0.067(5) 0.121(8) -0.039(5) 0.064(5) -0.033(5)
C83 0.130(7) 0.120(7) 0.091(7) -0.040(5) 0.072(5) -0.048(6)
C84 0.102(6) 0.121(7) 0.083(7) -0.029(5) 0.049(5) -0.043(5)
C85 0.091(6) 0.101(5) 0.082(6) -0.037(4) 0.055(4) -0.029(4)
C86 0.076(5) 0.079(5) 0.112(7) -0.019(5) 0.044(5) -0.009(4)
O87 0.146(7) 0.096(4) 0.130(7) -0.021(4) 0.078(6) -0.036(4)
O88 0.106(5) 0.086(4) 0.077(5) -0.004(3) 0.028(4) -0.018(3)
C89 0.128(8) 0.129(8) 0.112(8) -0.020(6) 0.074(6) -0.037(6)
N90 0.127(7) 0.105(6) 0.117(7) -0.022(5) 0.064(6) -0.035(5)
N91 0.096(6) 0.099(5) 0.116(7) -0.014(5) 0.046(5) -0.036(4)
C92 0.121(8) 0.084(6) 0.121(9) -0.012(7) 0.058(6) -0.044(6)
O93 0.142(6) 0.065(4) 0.094(6) -0.032(4) 0.057(5) -0.038(4)
N94 0.140(6) 0.112(6) 0.077(6) -0.013(4) 0.047(5) -0.038(5)
C95 0.144(7) 0.103(6) 0.106(7) -0.017(5) 0.093(6) -0.042(5)
C96 0.146(8) 0.112(6) 0.102(9) -0.013(6) 0.035(7) -0.062(5)
C97 0.136(9) 0.138(8) 0.123(9) -0.024(7) 0.050(7) -0.056(6)
C98 0.143(9) 0.148(8) 0.147(9) -0.047(7) 0.115(7) -0.057(6)
C99 0.101(9) 0.166(9) 0.160(10) -0.053(9) 0.073(8) -0.047(7)
C100 0.090(8) 0.166(10) 0.184(12) -0.049(8) 0.064(8) -0.036(7)
C101 0.077(7) 0.153(9) 0.195(12) -0.065(9) -0.003(8) -0.019(6)
C102 0.111(9) 0.147(9) 0.173(10) -0.030(8) 0.035(8) -0.036(6)
C103 0.147(9) 0.079(6) 0.150(9) -0.020(6) 0.089(8) -0.047(5)
O104 0.180(9) 0.106(6) 0.148(8) 0.021(5) 0.092(8) -0.014(5)
N105 0.209(11) 0.087(5) 0.146(8) -0.018(6) 0.103(8) -0.052(6)
C106 0.274(12) 0.089(6) 0.132(11) -0.040(7) 0.105(10) -0.056(8)
C107 0.41(3) 0.075(8) 0.22(2) -0.062(10) 0.19(2) -0.045(11)
C108 0.277(14) 0.075(7) 0.109(10) -0.023(7) 0.078(9) -0.096(9)
O109 0.326(15) 0.180(11) 0.138(10) -0.030(8) 0.055(10) -0.179(12)
N110 0.201(11) 0.091(6) 0.123(8) -0.023(6) 0.066(8) -0.070(7)
C111 0.085(6) 0.093(5) 0.098(6) -0.014(5) 0.045(5) -0.034(4)
C112 0.064(5) 0.091(5) 0.078(6) -0.021(4) 0.038(4) -0.001(4)
C113 0.074(5) 0.101(6) 0.085(6) -0.009(5) 0.040(5) -0.022(4)
C114 0.142(10) 0.105(7) 0.089(7) -0.039(6) 0.047(7) -0.019(6)
C115 0.092(7) 0.143(9) 0.093(8) -0.006(7) 0.035(6) -0.019(6)
C121 0.096(6) 0.099(6) 0.093(7) -0.011(5) 0.019(5) 0.009(5)
C122 0.078(5) 0.098(6) 0.092(7) -0.015(5) 0.034(5) 0.012(4)
C123 0.081(5) 0.120(6) 0.088(7) -0.019(5) 0.037(5) -0.006(5)
C124 0.078(5) 0.132(7) 0.070(7) -0.011(5) 0.023(5) 0.007(5)
C125 0.087(6) 0.132(8) 0.103(8) -0.009(6) 0.014(5) 0.013(5)
C126 0.073(5) 0.127(7) 0.103(8) -0.019(6) 0.025(5) 0.021(5)
O127 0.057(3) 0.083(4) 0.099(5) -0.022(3) 0.019(3) 0.006(2)
O128 0.082(5) 0.162(7) 0.139(8) -0.049(6) 0.008(5) 0.034(4)
C129 0.093(6) 0.081(6) 0.096(7) 0.001(5) 0.033(5) -0.003(5)
N130 0.095(5) 0.062(4) 0.111(7) -0.008(4) 0.025(4) 0.007(4)
N131 0.094(5) 0.065(4) 0.100(6) -0.020(4) 0.025(4) 0.008(4)
C132 0.046(4) 0.078(6) 0.122(8) 0.007(6) 0.017(5) -0.003(4)
O133 0.065(3) 0.089(4) 0.087(5) -0.019(4) 0.016(3) -0.004(3)
N134 0.073(4) 0.083(5) 0.118(7) -0.006(4) 0.012(4) 0.009(3)
C135 0.044(4) 0.099(5) 0.084(6) -0.008(4) 0.029(4) 0.000(3)
C136 0.047(4) 0.091(5) 0.115(8) 0.001(5) 0.035(5) -0.006(3)
C137 0.060(5) 0.105(6) 0.114(8) -0.020(6) 0.039(5) -0.019(4)
C138 0.086(6) 0.115(7) 0.134(8) -0.030(7) 0.061(6) -0.014(5)
C139 0.103(7) 0.124(8) 0.166(10) -0.065(8) 0.051(7) -0.028(6)
C140 0.096(8) 0.115(7) 0.191(11) -0.004(8) 0.081(7) -0.026(6)
C141 0.077(6) 0.134(8) 0.152(9) 0.043(7) 0.061(6) 0.022(5)
C142 0.079(6) 0.120(7) 0.147(9) 0.022(6) 0.071(6) 0.027(5)
C143 0.083(6) 0.070(5) 0.127(9) 0.005(6) 0.004(6) 0.000(4)
O144 0.120(5) 0.063(4) 0.124(7) 0.015(4) -0.008(5) 0.013(3)
N145 0.046(4) 0.084(5) 0.177(8) 0.011(5) 0.023(5) 0.000(3)
C146 0.078(5) 0.107(6) 0.157(10) 0.026(6) 0.028(6) -0.001(5)
C147 0.092(7) 0.126(9) 0.152(12) 0.031(8) 0.039(8) -0.013(6)
C148 0.061(5) 0.099(7) 0.137(9) 0.020(6) 0.033(6) 0.014(5)
O149 0.078(4) 0.091(5) 0.137(7) 0.006(5) 0.033(4) 0.013(3)
N150 0.071(4) 0.074(5) 0.128(7) -0.006(5) 0.022(5) -0.002(3)
C151 0.082(6) 0.151(8) 0.091(7) -0.022(7) 0.013(5) 0.016(5)
C152 0.048(5) 0.159(8) 0.102(7) -0.027(7) 0.005(5) 0.023(5)
C153 0.059(5) 0.183(10) 0.139(9) 0.012(9) -0.009(7) 0.030(6)
C154 0.171(16) 0.34(3) 0.129(11) -0.079(16) -0.044(12) 0.106(18)
C155 0.28(2) 0.191(13) 0.150(16) -0.022(12) -0.104(17) 0.118(16)
C161 0.081(5) 0.073(5) 0.066(6) -0.010(4) 0.022(4) -0.002(4)
C162 0.079(5) 0.069(5) 0.100(7) -0.012(5) 0.018(5) 0.004(4)
C163 0.093(6) 0.095(6) 0.086(7) -0.022(5) 0.024(5) -0.003(4)
C164 0.093(6) 0.065(5) 0.081(7) -0.025(4) 0.020(5) -0.008(4)
C165 0.085(5) 0.079(5) 0.079(6) -0.017(4) 0.014(5) -0.001(4)
C166 0.077(5) 0.077(5) 0.083(7) -0.018(4) 0.016(5) 0.012(4)
O167 0.108(5) 0.065(3) 0.103(6) -0.009(3) 0.014(4) 0.014(3)
O168 0.072(4) 0.091(4) 0.115(6) -0.004(4) 0.035(4) -0.009(3)
C169 0.085(6) 0.086(6) 0.083(7) -0.005(5) 0.004(5) -0.016(4)
N170 0.097(5) 0.097(5) 0.074(6) 0.005(4) 0.001(5) 0.015(4)
N171 0.085(5) 0.089(5) 0.081(6) -0.007(4) 0.019(4) 0.004(3)
C172 0.116(8) 0.114(7) 0.069(7) 0.005(6) -0.021(6) 0.048(6)
O173 0.163(8) 0.105(5) 0.093(6) 0.008(4) 0.033(5) 0.064(5)
N174 0.173(9) 0.099(5) 0.068(6) -0.008(5) -0.002(6) 0.054(6)
C175 0.156(9) 0.113(7) 0.110(8) 0.009(6) 0.026(7) 0.041(6)
C176 0.168(11) 0.198(11) 0.129(12) -0.064(9) 0.044(8) -0.032(9)
C177 0.094(7) 0.249(13) 0.177(13) -0.038(10) 0.083(7) 0.018(7)
C178 0.181(14) 0.249(16) 0.234(19) -0.070(13) 0.064(12) -0.046(12)
C179 0.203(17) 0.233(17) 0.29(2) -0.089(16) 0.033(15) 0.016(13)
C180 0.189(16) 0.28(2) 0.36(2) -0.078(17) 0.064(15) 0.039(14)
C181 0.122(11) 0.238(17) 0.32(2) -0.036(15) 0.051(12) 0.015(12)
C182 0.123(10) 0.255(16) 0.257(19) 0.001(14) 0.058(11) 0.000(10)
C183 0.108(7) 0.103(7) 0.097(7) 0.029(6) 0.031(5) 0.023(5)
O184 0.099(5) 0.086(4) 0.103(6) -0.004(4) 0.024(4) 0.006(3)
N185 0.119(7) 0.143(7) 0.126(7) 0.041(6) 0.048(5) 0.068(6)
C186 0.113(7) 0.106(7) 0.101(8) 0.014(6) 0.019(6) 0.022(5)
C187 0.127(10) 0.160(11) 0.138(13) 0.035(10) 0.015(10) -0.001(8)
C188 0.094(7) 0.197(11) 0.082(7) 0.047(8) 0.039(5) 0.038(6)
O189 0.151(8) 0.161(8) 0.122(8) 0.027(6) 0.047(7) 0.013(6)
N190 0.127(10) 0.39(3) 0.129(10) 0.095(15) 0.002(8) 0.004(12)
C191 0.076(5) 0.086(5) 0.079(6) -0.009(4) 0.026(4) -0.015(4)
C192 0.081(5) 0.089(6) 0.082(6) 0.007(5) 0.021(5) -0.009(4)
C193 0.117(8) 0.146(9) 0.139(10) -0.048(8) 0.044(8) -0.015(6)
C194 0.075(6) 0.245(18) 0.169(16) -0.026(13) 0.016(9) -0.002(8)
C195 0.103(10) 0.34(2) 0.159(15) -0.115(16) 0.071(10) -0.079(12)
C201 0.065(5) 0.087(5) 0.097(7) -0.006(5) 0.026(5) 0.006(4)
C202 0.067(5) 0.094(6) 0.096(7) -0.008(5) 0.033(5) -0.011(4)
C203 0.075(5) 0.075(5) 0.081(6) -0.001(4) 0.005(4) -0.014(4)
C204 0.068(5) 0.075(5) 0.074(6) -0.006(4) 0.007(4) -0.003(4)
C205 0.088(5) 0.071(5) 0.077(6) -0.007(4) 0.020(5) -0.002(4)
C206 0.083(6) 0.081(6) 0.095(7) -0.001(5) 0.031(5) -0.004(4)
O207 0.078(4) 0.076(3) 0.112(6) -0.016(3) 0.040(4) -0.005(3)
O208 0.091(4) 0.087(4) 0.106(6) -0.013(4) 0.032(4) -0.024(3)
C209 0.074(5) 0.080(5) 0.110(8) -0.016(5) 0.029(5) 0.004(4)
N210 0.078(5) 0.075(4) 0.099(6) 0.005(4) 0.037(4) -0.012(3)
N211 0.100(5) 0.065(4) 0.091(6) -0.014(4) 0.045(4) -0.002(3)
C212 0.088(6) 0.080(6) 0.103(8) -0.012(5) 0.042(5) -0.007(5)
O213 0.085(4) 0.093(4) 0.090(5) 0.011(4) 0.032(4) 0.004(3)
N214 0.100(5) 0.066(4) 0.116(6) 0.004(4) 0.049(5) -0.007(3)
C215 0.109(7) 0.115(7) 0.114(7) 0.011(6) 0.058(6) -0.003(5)
C216 0.123(9) 0.171(10) 0.124(10) 0.022(8) 0.065(7) 0.033(7)
C217 0.110(8) 0.140(8) 0.111(9) 0.006(6) 0.053(6) 0.028(6)
C218 0.133(10) 0.126(9) 0.183(13) -0.053(8) 0.065(9) -0.023(7)
C219 0.177(13) 0.146(10) 0.158(13) -0.043(9) 0.058(10) -0.011(8)
C220 0.172(11) 0.105(8) 0.153(11) 0.018(7) 0.076(9) 0.032(7)
C221 0.082(7) 0.144(9) 0.156(11) -0.017(7) 0.049(7) 0.012(6)
C222 0.082(7) 0.144(8) 0.107(9) -0.002(7) 0.018(6) 0.008(5)
C223 0.084(6) 0.121(7) 0.110(7) -0.005(6) 0.051(5) -0.017(5)
O224 0.088(4) 0.116(5) 0.096(6) 0.006(4) 0.040(4) -0.005(4)
N225 0.075(5) 0.105(5) 0.111(6) 0.004(5) 0.042(5) 0.001(4)
C226 0.076(6) 0.095(5) 0.105(7) 0.010(5) 0.045(5) 0.002(4)
C227 0.139(10) 0.157(10) 0.083(9) 0.014(8) 0.031(8) 0.064(9)
C228 0.099(7) 0.102(7) 0.129(9) 0.006(6) 0.050(7) 0.005(5)
O229 0.110(5) 0.108(5) 0.100(6) -0.013(4) 0.031(5) 0.001(4)
N230 0.182(12) 0.143(8) 0.210(12) 0.078(9) 0.153(11) 0.054(8)
C231 0.083(5) 0.085(5) 0.077(6) -0.005(5) 0.025(4) -0.015(4)
C232 0.107(7) 0.095(6) 0.070(6) -0.013(5) 0.038(5) -0.022(5)
C233 0.126(9) 0.135(8) 0.103(8) 0.016(7) 0.013(7) -0.023(7)
C234 0.41(3) 0.111(8) 0.106(14) -0.018(9) -0.024(17) 0.006(13)
C235 0.227(19) 0.188(14) 0.083(9) -0.034(9) 0.008(10) 0.003(13)
C241 0.086(6) 0.124(7) 0.118(8) -0.030(6) 0.057(5) -0.022(4)
C242 0.057(4) 0.102(6) 0.094(7) -0.012(5) 0.030(4) -0.023(4)
C243 0.079(5) 0.092(5) 0.080(6) -0.006(4) 0.035(4) -0.015(4)
C244 0.084(6) 0.108(6) 0.097(7) -0.001(5) 0.049(5) -0.010(4)
C245 0.098(6) 0.092(5) 0.095(7) -0.008(5) 0.042(5) -0.015(4)
C246 0.055(5) 0.131(7) 0.120(8) -0.004(5) 0.058(5) -0.015(4)
O247 0.086(4) 0.095(4) 0.094(5) -0.042(4) 0.040(4) -0.028(3)
O248 0.078(4) 0.131(5) 0.121(7) -0.055(5) 0.038(4) -0.034(3)
C249 0.069(5) 0.138(8) 0.103(8) -0.004(6) 0.023(5) -0.016(5)
N250 0.086(6) 0.159(7) 0.110(7) -0.044(6) 0.055(5) -0.036(5)
N251 0.134(8) 0.186(9) 0.107(8) -0.076(7) 0.051(6) -0.055(6)
C252 0.118(9) 0.161(10) 0.155(11) -0.055(8) 0.102(8) -0.091(7)
O253 0.184(10) 0.127(7) 0.184(11) -0.048(7) 0.109(8) -0.068(6)
N254 0.209(11) 0.145(8) 0.160(10) -0.057(7) 0.096(8) -0.087(8)
C255 0.311(14) 0.141(9) 0.159(9) -0.062(7) 0.169(9) -0.128(9)
C256 0.266(16) 0.207(13) 0.188(14) -0.071(11) 0.115(12) -0.101(11)
C257 0.202(15) 0.150(11) 0.279(18) -0.047(11) 0.022(13) -0.032(9)
C258 0.32(2) 0.167(15) 0.32(2) -0.088(14) -0.077(18) 0.038(13)
C259 0.32(2) 0.194(16) 0.34(3) -0.108(15) -0.130(18) 0.047(15)
C260 0.32(2) 0.174(15) 0.34(3) -0.088(15) -0.118(18) 0.091(14)
C261 0.32(2) 0.155(14) 0.35(2) -0.103(15) -0.077(18) 0.073(13)
C262 0.258(19) 0.169(14) 0.32(2) -0.092(14) -0.036(16) 0.017(13)
C263 0.273(16) 0.201(14) 0.143(11) -0.085(9) 0.127(11) -0.178(11)
O264 0.270(16) 0.251(16) 0.150(11) -0.091(9) 0.134(11) -0.160(10)
N265 0.247(13) 0.246(12) 0.130(9) -0.078(9) 0.108(9) -0.157(10)
C266 0.209(11) 0.232(13) 0.118(9) -0.059(9) 0.105(9) -0.096(11)
C267 0.26(2) 0.34(3) 0.124(14) -0.107(16) 0.094(14) -0.18(2)
C268 0.188(11) 0.184(12) 0.092(9) -0.032(9) 0.081(8) -0.087(10)
O269 0.207(10) 0.180(9) 0.095(7) -0.049(6) 0.057(7) -0.117(8)
N270 0.149(9) 0.140(8) 0.129(9) -0.070(7) 0.048(7) -0.054(7)
C271 0.086(6) 0.117(6) 0.087(6) 0.004(5) 0.048(5) 0.012(4)
C272 0.073(6) 0.140(8) 0.101(7) -0.029(6) 0.042(5) -0.014(5)
C273 0.118(8) 0.116(7) 0.080(7) -0.017(6) 0.029(6) -0.019(6)
C274 0.166(15) 0.241(19) 0.175(15) 0.013(15) 0.052(11) -0.103(14)
C275 0.154(12) 0.147(10) 0.110(8) 0.000(8) 0.077(8) -0.022(8)
C281 0.074(5) 0.099(6) 0.082(6) -0.022(5) 0.023(4) 0.020(4)
C282 0.092(6) 0.128(7) 0.064(6) -0.010(5) 0.024(5) -0.012(5)
C283 0.092(6) 0.086(5) 0.095(7) -0.015(5) 0.024(5) -0.007(4)
C284 0.085(5) 0.094(6) 0.082(7) -0.022(5) 0.031(5) 0.009(4)
C285 0.082(5) 0.081(5) 0.084(6) -0.009(4) 0.032(4) 0.012(4)
C286 0.092(6) 0.073(6) 0.109(8) -0.016(5) 0.019(5) 0.006(4)
O287 0.078(4) 0.130(5) 0.091(6) -0.005(4) 0.021(4) -0.009(3)
O288 0.080(4) 0.093(4) 0.107(6) -0.002(4) 0.018(4) 0.024(3)
C289 0.063(5) 0.121(7) 0.101(7) 0.002(5) 0.038(5) 0.005(4)
N290 0.082(5) 0.158(8) 0.086(7) 0.013(6) 0.025(5) 0.012(5)
N291 0.078(5) 0.157(8) 0.095(7) 0.022(6) 0.023(4) -0.008(5)
C292 0.090(7) 0.113(8) 0.115(8) -0.007(6) 0.024(6) 0.022(5)
O293 0.082(5) 0.178(8) 0.111(7) 0.002(5) 0.035(5) 0.011(4)
N294 0.077(5) 0.135(7) 0.117(7) 0.005(6) 0.003(5) 0.007(4)
C295 0.070(5) 0.142(8) 0.149(8) 0.004(7) -0.005(6) 0.007(5)
C296 0.118(8) 0.134(9) 0.214(14) -0.013(9) -0.033(9) 0.001(6)
C297 0.091(7) 0.197(12) 0.214(14) 0.080(10) 0.024(8) 0.031(7)
C298 0.142(10) 0.303(19) 0.238(18) 0.082(14) 0.006(12) -0.064(13)
C299 0.147(10) 0.257(17) 0.191(16) 0.080(13) 0.000(11) -0.063(12)
C300 0.150(11) 0.232(16) 0.135(13) 0.037(11) 0.023(10) -0.009(10)
C301 0.123(9) 0.183(12) 0.173(13) 0.047(10) 0.037(8) 0.014(9)
C302 0.122(8) 0.177(12) 0.205(14) 0.061(10) 0.018(9) 0.067(8)
C303 0.195(12) 0.079(7) 0.116(8) 0.024(6) -0.014(8) -0.047(7)
O304 0.080(4) 0.102(5) 0.133(7) 0.022(5) -0.011(4) 0.000(3)
N305 0.300(15) 0.196(11) 0.118(9) 0.009(8) 0.020(10) -0.158(11)
C306 0.282(15) 0.236(12) 0.142(11) -0.049(11) 0.044(11) -0.211(11)
C307 0.290(19) 0.28(3) 0.21(2) -0.08(2) 0.01(2) -0.093(17)
C308 0.268(18) 0.312(18) 0.117(12) 0.022(11) 0.091(13) -0.099(14)
O309 0.165(13) 0.50(2) 0.202(15) 0.114(18) 0.010(12) -0.114(14)
N310 0.21(2) 0.37(3) 0.187(15) -0.063(17) -0.041(17) 0.04(2)
C311 0.100(6) 0.072(5) 0.081(6) -0.014(5) 0.009(5) 0.013(4)
C312 0.107(7) 0.123(7) 0.073(6) -0.030(6) 0.034(5) -0.014(5)
C313 0.153(11) 0.185(11) 0.084(8) -0.030(8) 0.016(8) 0.074(9)
C314 0.25(2) 0.180(14) 0.123(11) -0.042(10) 0.092(14) 0.005(13)
C315 0.35(3) 0.210(14) 0.173(19) -0.009(13) 0.10(2) 0.12(2)
N65A 0.097(7) 0.126(11) 0.193(13) -0.068(10) 0.124(7) -0.014(7)
C66A 0.127(10) 0.118(10) 0.231(19) -0.007(12) 0.086(11) 0.001(10)
C67A 0.065(9) 0.120(15) 0.24(2) 0.033(13) 0.056(11) 0.024(9)
C68A 0.087(12) 0.114(11) 0.215(17) 0.022(10) 0.100(12) 0.020(9)
O69A 0.25(2) 0.086(8) 0.255(19) 0.030(10) 0.217(18) 0.026(9)
N70A 0.074(10) 0.172(15) 0.120(14) 0.003(11) 0.015(9) -0.022(9)
N65B 0.106(10) 0.090(10) 0.078(10) -0.003(8) 0.062(8) -0.003(7)
C66B 0.093(10) 0.091(10) 0.114(14) 0.035(10) 0.059(9) 0.036(7)
C68B 0.103(11) 0.050(10) 0.150(16) -0.020(12) 0.006(11) 0.024(8)
C67B 0.18(2) 0.047(9) 0.14(2) 0.066(12) -0.027(19) 0.013(10)
C1S 0.62(7) 0.91(6) 0.42(6) 0.53(5) -0.06(5) 0.01(4)
Cl4S 0.73(7) 0.96(11) 1.81(17) -0.04(13) 0.66(10) -0.08(7)
O69B 0.070(8) 0.106(10) 0.111(12) 0.022(8) 0.054(8) 0.001(6)
N70B 0.094(13) 0.134(16) 0.109(13) 0.004(12) 0.061(9) 0.028(11)
Cl3S 0.54(4) 0.81(5) 0.40(3) -0.13(3) 0.11(3) -0.08(4)
O10S 0.41(4) 0.37(3) 0.141(16) -0.017(18) -0.01(2) -0.07(3)
C9S 0.47(5) 0.39(4) 0.17(2) 0.11(2) 0.14(3) -0.14(4)
Cl2S 0.38(3) 0.85(5) 0.75(5) 0.38(4) 0.22(3) 0.20(3)
C75 0.25(3) 0.237(15) 0.22(2) -0.084(15) 0.09(2) -0.056(16)

loop_
_atom_type_symbol
_atom_type_description
_atom_type_scat_dispersion_real
_atom_type_scat_dispersion_imag
_atom_type_scat_source
C C 0.0048 0.0021 'International Tables Vol C Tables 4.2.6.8 and 6.1.1.4'
H H 0.0000 0.0000 'International Tables Vol C Tables 4.2.6.8 and 6.1.1.4'
N N 0.0087 0.0042 'International Tables Vol C Tables 4.2.6.8 and 6.1.1.4'
O O 0.0151 0.0080 'International Tables Vol C Tables 4.2.6.8 and 6.1.1.4'
Cl Cl 0.1772 0.2020 'International Tables Vol C Tables 4.2.6.8 and 6.1.1.4'

loop_
_geom_angle_atom_site_label_1
_geom_angle_atom_site_label_2
_geom_angle_atom_site_label_3
_geom_angle
C2 C1 C6 120.0
C2 C1 C9 117.9(12)
C6 C1 C9 122.1(12)
C1 C2 C3 120.0
C1 C2 O7 122.8(7)
C3 C2 O7 117.2(7)
C4 C3 C2 120.0
C4 C3 C151 123.0(7)
C2 C3 C151 117.0(7)
C3 C4 C5 120.0
C6 C5 C4 120.0
C6 C5 C31 119.5(7)
C4 C5 C31 120.4(7)
O8 C6 C5 121.2(8)
O8 C6 C1 118.8(8)
C5 C6 C1 120.0
N10 C9 C1 124.4(18)
C9 N10 N11 114.7(17)
C12 N11 N10 120.2(13)
O13 C12 N14 128.1(17)
O13 C12 N11 115.7(15)
N14 C12 N11 116.1(13)
C12 N14 C15 116.2(11)
N14 C15 C23 113.7(12)
N14 C15 C16 116.0(10)
C23 C15 C16 103.5(11)
C17 C16 C15 110.3(9)
C18 C17 C22 120.0
C18 C17 C16 123.5(8)
C22 C17 C16 116.5(8)
C17 C18 C19 120.0
C20 C19 C18 120.0
C19 C20 C21 120.0
C22 C21 C20 120.0
C21 C22 C17 120.0
O24 C23 N25 122.7(13)
O24 C23 C15 119.0(14)
N25 C23 C15 118.1(14)
C23 N25 C26 122.0(15)
N25 C26 C28 102.9(10)
N25 C26 C27 105.4(16)
C28 C26 C27 112.1(16)
O29 C28 N30 120.3(19)
O29 C28 C26 125(2)
N30 C28 C26 114.3(16)
C32 C31 C5 108.6(14)
C32 C31 C43 111.6(15)
C5 C31 C43 110.9(11)
C31 C32 C33 109.3(15)
C35 C33 C32 108(2)
C35 C33 C34 98.7(17)
C32 C33 C34 106.5(17)
C42 C41 C46 120.0
C42 C41 C49 118.0(12)
C46 C41 C49 121.9(12)
O47 C42 C43 120.9(10)
O47 C42 C41 119.1(9)
C43 C42 C41 120.0
C42 C43 C44 120.0
C42 C43 C31 117.1(8)
C44 C43 C31 122.9(8)
C45 C44 C43 120.0
C44 C45 C46 120.0
C44 C45 C71 121.1(9)
C46 C45 C71 118.9(9)
O48 C46 C45 124.8(7)
O48 C46 C41 115.1(7)
C45 C46 C41 120.0
N50 C49 C41 126(2)
C49 N50 N51 109.1(18)
N50 N51 C52 111.4(19)
N54 C52 O53 133.2(19)
N54 C52 N51 124(2)
O53 C52 N51 103(2)
C52 N54 C55 111.8(19)
N54 C55 C63 107.4(12)
N54 C55 C56 105.8(14)
C63 C55 C56 106.9(14)
C55 C56 C57 114.2(10)
C58 C57 C62 120.0
C58 C57 C56 117.8(9)
C62 C57 C56 121.9(9)
C59 C58 C57 120.0
C58 C59 C60 120.0
C61 C60 C59 120.0
C60 C61 C62 120.0
C61 C62 C57 120.0
N65B C63 O64 103.3(15)
N65B C63 C55 132.0(16)
O64 C63 C55 110.5(15)
O64 C63 N65A 128.4(15)
C55 C63 N65A 109.2(15)
C45 C71 C83 114.6(8)
C45 C71 C72 107.9(14)
C83 C71 C72 113.1(8)
C73 C72 C71 111.7(16)
C72 C73 C74 108.3(18)
C72 C73 C75 113.1(17)
C74 C73 C75 108.8(14)
C82 C81 C86 120.0
C82 C81 C89 122.9(6)
C86 C81 C89 117.0(6)
O87 C82 C81 122.6(7)
O87 C82 C83 117.4(7)
C81 C82 C83 120.0
C84 C83 C82 120.0
C84 C83 C71 122.3(8)
C82 C83 C71 117.6(8)
C83 C84 C85 120.0
C86 C85 C84 120.0
C86 C85 C111 118.0(6)
C84 C85 C111 122.0(6)
O88 C86 C85 123.6(5)
O88 C86 C81 116.4(5)
C85 C86 C81 120.0
N90 C89 C81 121.1(12)
C89 N90 N91 110.0(11)
N90 N91 C92 113.9(10)
O93 C92 N94 129.0(13)
O93 C92 N91 112.5(11)
N94 C92 N91 118.3(14)
C92 N94 C95 113.3(12)
N94 C95 C96 104.7(12)
N94 C95 C103 109.5(9)
C96 C95 C103 107.8(8)
C97 C96 C95 113.1(8)
C98 C97 C102 120.0
C98 C97 C96 119.2(8)
C102 C97 C96 120.7(8)
C99 C98 C97 120.0
C98 C99 C100 120.0
C101 C100 C99 120.0
C100 C101 C102 120.0
C101 C102 C97 120.0
O104 C103 N105 130.0(13)
O104 C103 C95 116.4(11)
N105 C103 C95 111.4(15)
C103 N105 C106 116.9(14)
C107 C106 N105 111.5(13)
C107 C106 C108 119.7(15)
N105 C106 C108 100.8(13)
O109 C108 N110 117.6(16)
O109 C108 C106 124.8(15)
N110 C108 C106 117.3(16)
C112 C111 C85 112.5(7)
C112 C111 C123 111.9(8)
C85 C111 C123 107.7(6)
C111 C112 C113 113.1(8)
C115 C113 C112 119.2(10)
C115 C113 C114 107.0(9)
C112 C113 C114 109.2(8)
C122 C121 C126 120.0
C122 C121 C129 120.2(6)
C126 C121 C129 119.8(6)
O127 C122 C123 118.8(5)
O127 C122 C121 121.2(5)
C123 C122 C121 120.0
C122 C123 C124 120.0
C122 C123 C111 118.3(6)
C124 C123 C111 121.6(6)
C125 C124 C123 120.0
C124 C125 C126 120.0
C124 C125 C151 122.2(6)
C126 C125 C151 117.8(6)
C125 C126 C121 120.0
C125 C126 O128 124.8(5)
C121 C126 O128 115.2(5)
N130 C129 C121 122.9(9)
C129 N130 N131 113.9(8)
C132 N131 N130 121.0(8)
O133 C132 N134 122.5(11)
O133 C132 N131 117.9(9)
N134 C132 N131 119.5(11)
C132 N134 C135 121.2(10)
C143 C135 N134 113.0(9)
C143 C135 C136 108.5(7)
N134 C135 C136 109.0(8)
C135 C136 C137 116.0(7)
C138 C137 C142 120.0
C138 C137 C136 119.9(6)
C142 C137 C136 120.1(6)
C139 C138 C137 120.0
C138 C139 C140 120.0
C141 C140 C139 120.0
C140 C141 C142 120.0
C141 C142 C137 120.0
O144 C143 N145 125.0(11)
O144 C143 C135 120.7(13)
N145 C143 C135 114.1(12)
C143 N145 C146 120.5(12)
N145 C146 C147 113.2(11)
N145 C146 C148 104.6(8)
C147 C146 C148 114.3(12)
O149 C148 N150 122.9(11)
O149 C148 C146 122.4(14)
N150 C148 C146 114.7(13)
C125 C151 C152 111.2(8)
C125 C151 C3 109.8(10)
C152 C151 C3 109.8(9)
C153 C152 C151 110.1(10)
C152 C153 C155 106.8(12)
C152 C153 C154 110.0(13)
C155 C153 C154 105.3(18)
C162 C161 C166 120.0
C162 C161 C169 122.3(6)
C166 C161 C169 117.7(6)
O167 C162 C161 119.6(5)
O167 C162 C163 120.4(5)
C161 C162 C163 120.0
C164 C163 C162 120.0
C164 C163 C311 120.7(5)
C162 C163 C311 119.2(5)
C163 C164 C165 120.0
C164 C165 C166 120.0
C164 C165 C191 119.0(5)
C166 C165 C191 120.9(5)
O168 C166 C165 122.6(5)
O168 C166 C161 117.4(5)
C165 C166 C161 120.0
N170 C169 C161 116.6(10)
C169 N170 N171 118.1(9)
N170 N171 C172 118.5(10)
O173 C172 N174 128.1(10)
O173 C172 N171 120.0(12)
N174 C172 N171 111.8(11)
C172 N174 C175 122.0(9)
C183 C175 N174 101.1(9)
C183 C175 C176 105.0(11)
N174 C175 C176 120.6(13)
C177 C176 C175 116.3(13)
C178 C177 C182 120.0
C178 C177 C176 112.3(13)
C182 C177 C176 127.7(13)
C179 C178 C177 120.0
C178 C179 C180 120.0
C181 C180 C179 120.0
C180 C181 C182 120.0
C181 C182 C177 120.0
O184 C183 N185 121.5(12)
O184 C183 C175 122.6(10)
N185 C183 C175 115.8(11)
C183 N185 C186 122.3(10)
C188 C186 C187 117.1(12)
C188 C186 N185 109.8(11)
C187 C186 N185 106.0(12)
O189 C188 N190 114.2(15)
O189 C188 C186 127.0(13)
N190 C188 C186 117.7(12)
C165 C191 C192 114.2(7)
C165 C191 C203 109.5(7)
C192 C191 C203 110.9(7)
C193 C192 C191 110.0(9)
C194 C193 C195 110.8(16)
C194 C193 C192 109.7(13)
C195 C193 C192 110.1(12)
C202 C201 C206 120.0
C202 C201 C209 121.3(5)
C206 C201 C209 118.7(5)
O207 C202 C203 116.7(5)
O207 C202 C201 123.3(5)
C203 C202 C201 120.0
C204 C203 C202 120.0
C204 C203 C191 122.5(5)
C202 C203 C191 117.5(5)
C203 C204 C205 120.0
C206 C205 C204 120.0
C206 C205 C231 119.0(5)
C204 C205 C231 120.9(5)
O208 C206 C205 124.2(4)
O208 C206 C201 115.8(4)
C205 C206 C201 120.0
N210 C209 C201 115.1(8)
C209 N210 N211 113.6(8)
N210 N211 C212 112.2(8)
O213 C212 N214 125.7(9)
O213 C212 N211 126.9(10)
N214 C212 N211 107.4(9)
C212 N214 C215 123.6(9)
C223 C215 N214 112.8(10)
C223 C215 C216 112.2(11)
N214 C215 C216 102.4(9)
C217 C216 C215 115.3(11)
C218 C217 C222 120.0
C218 C217 C216 121.7(9)
C222 C217 C216 118.2(9)
C217 C218 C219 120.0
C220 C219 C218 120.0
C219 C220 C221 120.0
C220 C221 C222 120.0
C221 C222 C217 120.0
O224 C223 N225 124.7(13)
O224 C223 C215 120.2(11)
N225 C223 C215 115.0(11)
C223 N225 C226 122.7(10)
C228 C226 C227 118.6(10)
C228 C226 N225 107.2(10)
C227 C226 N225 104.5(9)
O229 C228 N230 117.7(11)
O229 C228 C226 126.6(12)
N230 C228 C226 115.0(12)
C243 C231 C205 112.8(7)
C243 C231 C232 113.5(7)
C205 C231 C232 110.7(7)
C233 C232 C231 118.0(10)
C232 C233 C234 114.8(15)
C232 C233 C235 110.1(14)
C234 C233 C235 107.5(14)
C242 C241 C246 120.0
C242 C241 C249 123.0(6)
C246 C241 C249 116.8(7)
O247 C242 C241 121.7(5)
O247 C242 C243 118.3(5)
C241 C242 C243 120.0
C244 C243 C242 120.0
C244 C243 C231 122.3(5)
C242 C243 C231 117.7(5)
C245 C244 C243 120.0
C244 C245 C246 120.0
C244 C245 C271 118.1(6)
C246 C245 C271 121.8(6)
O248 C246 C245 123.1(5)
O248 C246 C241 116.9(5)
C245 C246 C241 120.0
N250 C249 C241 112.8(10)
C249 N250 N251 108.0(12)
N250 N251 C252 104.9(14)
O253 C252 N254 127.5(17)
O253 C252 N251 128.6(17)
N254 C252 N251 103.5(18)
C255 N254 C252 125(2)
N254 C255 C263 109.6(15)
N254 C255 C256 102.1(13)
C263 C255 C256 106.7(14)
C257 C256 C255 112.6(11)
C258 C257 C262 120.0
C258 C257 C256 120.3(12)
C262 C257 C256 119.7(12)
C259 C258 C257 120.0
C258 C259 C260 120.0
C261 C260 C259 120.0
C262 C261 C260 120.0
C261 C262 C257 120.0
O264 C263 N265 125.7(18)
O264 C263 C255 123(3)
N265 C263 C255 111(3)
C263 N265 C266 115(2)
N265 C266 C267 109.6(14)
N265 C266 C268 100.1(16)
C267 C266 C268 116.9(18)
O269 C268 N270 117.9(14)
O269 C268 C266 130.3(14)
N270 C268 C266 110.9(15)
C272 C271 C245 115.4(9)
C272 C271 C283 113.5(9)
C245 C271 C283 111.6(6)
C273 C272 C271 116.9(10)
C275 C273 C272 111.3(10)
C275 C273 C274 120.3(12)
C272 C273 C274 116.3(13)
C282 C281 C286 120.0
C282 C281 C289 119.8(6)
C286 C281 C289 120.2(6)
C283 C282 C281 120.0
C283 C282 O287 116.6(6)
C281 C282 O287 123.4(6)
C282 C283 C284 120.0
C282 C283 C271 120.7(6)
C284 C283 C271 119.1(6)
C283 C284 C285 120.0
C286 C285 C284 120.0
C286 C285 C311 120.3(6)
C284 C285 C311 119.4(6)
O288 C286 C285 126.4(5)
O288 C286 C281 113.6(5)
C285 C286 C281 120.0
N290 C289 C281 120.4(10)
C289 N290 N291 118.1(10)
C292 N291 N290 115.6(10)
O293 C292 N294 125.4(12)
O293 C292 N291 125.1(14)
N294 C292 N291 109.5(12)
C292 N294 C295 126.0(12)
N294 C295 C296 111.1(10)
N294 C295 C303 106.3(11)
C296 C295 C303 117.2(14)
C295 C296 C297 113.9(12)
C298 C297 C302 120.0
C298 C297 C296 114.3(11)
C302 C297 C296 125.7(11)
C299 C298 C297 120.0
C300 C299 C298 120.0
C299 C300 C301 120.0
C302 C301 C300 120.0
C301 C302 C297 120.0
O304 C303 N305 127.4(15)
O304 C303 C295 116.4(12)
N305 C303 C295 115.8(14)
C303 N305 C306 118.6(13)
C308 C306 N305 111.8(16)
C308 C306 C307 111.0(17)
N305 C306 C307 102.2(15)
O309 C308 N310 108(2)
O309 C308 C306 131(2)
N310 C308 C306 120(2)
C312 C311 C285 115.2(9)
C312 C311 C163 112.1(8)
C285 C311 C163 109.0(6)
C311 C312 C313 116.9(11)
C315 C313 C312 111.0(18)
C315 C313 C314 110.3(16)
C312 C313 C314 113.9(12)
C66A N65A C63 120(2)
N65A C66A C67A 106(3)
N65A C66A C68A 107.7(19)
C67A C66A C68A 110(3)
O69A C68A N70A 121.8(19)
O69A C68A C66A 114(3)
N70A C68A C66A 118(2)
C63 N65B C66B 132.8(18)
N65B C66B C67B 102.7(19)
N65B C66B C68B 106.4(18)
C67B C66B C68B 112(2)
O69B C68B N70B 116.8(17)
O69B C68B C66B 120.2(19)
N70B C68B C66B 121.8(16)
Cl3S C1S Cl4S 114(2)
Cl3S C1S Cl2S 109(2)
Cl4S C1S Cl2S 112(2)

loop_
_geom_bond_atom_site_label_1
_geom_bond_atom_site_label_2
_geom_bond_distance
C1 C2 1.3900
C1 C6 1.3900
C1 C9 1.520(19)
C2 C3 1.3900
C2 O7 1.455(14)
C3 C4 1.3900
C3 C151 1.647(15)
C4 C5 1.3900
C5 C6 1.3900
C5 C31 1.54(2)
C6 O8 1.373(12)
C9 N10 1.29(3)
N10 N11 1.442(16)
N11 C12 1.35(2)
C12 O13 1.209(16)
C12 N14 1.30(2)
N14 C15 1.482(18)
C15 C23 1.514(19)
C15 C16 1.564(16)
C16 C17 1.552(12)
C17 C18 1.3900
C17 C22 1.3900
C18 C19 1.3900
C19 C20 1.3900
C20 C21 1.3900
C21 C22 1.3900
C23 O24 1.230(19)
C23 N25 1.37(2)
N25 C26 1.45(2)
C26 C28 1.48(3)
C26 C27 1.52(3)
C28 O29 1.242(19)
C28 N30 1.32(2)
C31 C32 1.51(2)
C31 C43 1.56(2)
C32 C33 1.56(2)
C33 C35 1.55(3)
C33 C34 1.57(2)
C41 C42 1.3900
C41 C46 1.3900
C41 C49 1.438(17)
C42 O47 1.388(13)
C42 C43 1.3900
C43 C44 1.3900
C44 C45 1.3900
C45 C46 1.3900
C45 C71 1.505(17)
C46 O48 1.333(17)
C49 N50 1.26(2)
N50 N51 1.47(2)
N51 C52 1.49(3)
C52 N54 1.19(3)
C52 O53 1.45(3)
N54 C55 1.489(16)
C55 C63 1.515(16)
C55 C56 1.54(2)
C56 C57 1.567(16)
C57 C58 1.3900
C57 C62 1.3900
C58 C59 1.3900
C59 C60 1.3900
C60 C61 1.3900
C61 C62 1.3900
C63 N65B 1.28(2)
C63 O64 1.44(2)
C63 N65A 1.75(3)
C71 C83 1.518(14)
C71 C72 1.58(2)
C72 C73 1.56(2)
C73 C74 1.59(2)
C73 C75 1.61(2)
C81 C82 1.3900
C81 C86 1.3900
C81 C89 1.448(18)
C82 O87 1.342(8)
C82 C83 1.3900
C83 C84 1.3900
C84 C85 1.3900
C85 C86 1.3900
C85 C111 1.577(10)
C86 O88 1.383(8)
C89 N90 1.360(16)
N90 N91 1.380(16)
N91 C92 1.456(17)
C92 O93 1.192(16)
C92 N94 1.355(17)
N94 C95 1.475(14)
C95 C96 1.58(2)
C95 C103 1.60(2)
C96 C97 1.546(17)
C97 C98 1.3900
C97 C102 1.3900
C98 C99 1.3900
C99 C100 1.3900
C100 C101 1.3900
C101 C102 1.3900
C103 O104 1.205(19)
C103 N105 1.364(19)
N105 C106 1.54(2)
C106 C107 1.48(2)
C106 C108 1.55(2)
C108 O109 1.200(19)
C108 N110 1.323(15)
C111 C112 1.519(15)
C111 C123 1.592(11)
C112 C113 1.531(13)
C113 C115 1.411(16)
C113 C114 1.558(16)
C121 C122 1.3900
C121 C126 1.3900
C121 C129 1.489(13)
C122 O127 1.368(7)
C122 C123 1.3900
C123 C124 1.3900
C124 C125 1.3900
C125 C126 1.3900
C125 C151 1.558(13)
C126 O128 1.411(9)
C129 N130 1.244(14)
N130 N131 1.401(13)
N131 C132 1.346(14)
C132 O133 1.263(13)
C132 N134 1.294(13)
N134 C135 1.509(14)
C135 C143 1.451(15)
C135 C136 1.513(14)
C136 C137 1.569(9)
C137 C138 1.3900
C137 C142 1.3900
C138 C139 1.3900
C139 C140 1.3900
C140 C141 1.3900
C141 C142 1.3900
C143 O144 1.201(15)
C143 N145 1.373(17)
N145 C146 1.494(14)
C146 C147 1.512(19)
C146 C148 1.564(18)
C148 O149 1.161(15)
C148 N150 1.405(17)
C151 C152 1.589(18)
C152 C153 1.502(15)
C153 C155 1.53(2)
C153 C154 1.53(3)
C161 C162 1.3900
C161 C166 1.3900
C161 C169 1.477(12)
C162 O167 1.369(8)
C162 C163 1.3900
C163 C164 1.3900
C163 C311 1.601(10)
C164 C165 1.3900
C165 C166 1.3900
C165 C191 1.556(11)
C166 O168 1.345(7)
C169 N170 1.294(14)
N170 N171 1.354(12)
N171 C172 1.414(14)
C172 O173 1.239(15)
C172 N174 1.287(17)
N174 C175 1.549(18)
C175 C183 1.539(16)
C175 C176 1.63(2)
C176 C177 1.428(18)
C177 C178 1.3900
C177 C182 1.3900
C178 C179 1.3900
C179 C180 1.3900
C180 C181 1.3900
C181 C182 1.3900
C183 O184 1.235(13)
C183 N185 1.395(15)
N185 C186 1.494(18)
C186 C188 1.46(2)
C186 C187 1.48(2)
C188 O189 1.253(15)
C188 N190 1.37(2)
C191 C192 1.569(13)
C191 C203 1.585(10)
C192 C193 1.558(15)
C193 C194 1.44(2)
C193 C195 1.537(18)
C201 C202 1.3900
C201 C206 1.3900
C201 C209 1.528(11)
C202 O207 1.374(7)
C202 C203 1.3900
C203 C204 1.3900
C204 C205 1.3900
C205 C206 1.3900
C205 C231 1.574(10)
C206 O208 1.384(7)
C209 N210 1.285(12)
N210 N211 1.394(11)
N211 C212 1.420(13)
C212 O213 1.201(12)
C212 N214 1.346(14)
N214 C215 1.540(13)
C215 C223 1.440(19)
C215 C216 1.621(19)
C216 C217 1.519(14)
C217 C218 1.3900
C217 C222 1.3900
C218 C219 1.3900
C219 C220 1.3900
C220 C221 1.3900
C221 C222 1.3900
C223 O224 1.261(14)
C223 N225 1.311(15)
N225 C226 1.545(15)
C226 C228 1.425(16)
C226 C227 1.533(15)
C228 O229 1.215(14)
C228 N230 1.352(18)
C231 C243 1.508(11)
C231 C232 1.594(15)
C232 C233 1.503(19)
C233 C234 1.52(2)
C233 C235 1.56(2)
C241 C242 1.3900
C241 C246 1.3900
C241 C249 1.493(14)
C242 O247 1.362(8)
C242 C243 1.3900
C243 C244 1.3900
C244 C245 1.3900
C245 C246 1.3900
C245 C271 1.553(11)
C246 O248 1.348(10)
C249 N250 1.366(16)
N250 N251 1.444(16)
N251 C252 1.47(2)
C252 O253 1.25(2)
C252 N254 1.43(2)
N254 C255 1.42(2)
C255 C263 1.53(2)
C255 C256 1.605(18)
C256 C257 1.515(14)
C257 C258 1.3900
C257 C262 1.3900
C258 C259 1.3900
C259 C260 1.3900
C260 C261 1.3900
C261 C262 1.3900
C263 O264 1.16(4)
C263 N265 1.39(3)
N265 C266 1.56(2)
C266 C267 1.57(3)
C266 C268 1.62(3)
C268 O269 1.172(19)
C268 N270 1.385(18)
C271 C272 1.549(17)
C271 C283 1.561(12)
C272 C273 1.494(17)
C273 C275 1.478(19)
C273 C274 1.51(2)
C281 C282 1.3900
C281 C286 1.3900
C281 C289 1.489(13)
C282 C283 1.3900
C282 O287 1.395(8)
C283 C284 1.3900
C284 C285 1.3900
C285 C286 1.3900
C285 C311 1.548(12)
C286 O288 1.303(9)
C289 N290 1.264(14)
N290 N291 1.389(14)
N291 C292 1.379(17)
C292 O293 1.206(16)
C292 N294 1.337(17)
N294 C295 1.465(13)
C295 C296 1.509(17)
C295 C303 1.572(18)
C296 C297 1.528(15)
C297 C298 1.3900
C297 C302 1.3900
C298 C299 1.3900
C299 C300 1.3900
C300 C301 1.3900
C301 C302 1.3900
C303 O304 1.088(16)
C303 N305 1.340(16)
N305 C306 1.515(18)
C306 C308 1.50(2)
C306 C307 1.56(2)
C308 O309 1.18(2)
C308 N310 1.38(2)
C311 C312 1.523(16)
C312 C313 1.550(16)
C313 C315 1.35(3)
C313 C314 1.552(19)
N65A C66A 1.40(3)
C66A C67A 1.52(5)
C66A C68A 1.63(4)
C68A O69A 1.26(3)
C68A N70A 1.30(3)
N65B C66B 1.51(3)
C66B C67B 1.55(4)
C66B C68B 1.54(2)
C68B O69B 1.25(2)
C68B N70B 1.33(2)
C1S Cl3S 1.72(3)
C1S Cl4S 1.74(3)
C1S Cl2S 1.75(3)
O10S C9S 1.37(3)
